data_7135164
loop_
_publ_author_name
'Han, Shicheng'
'Liu, Fangcheng'
'Fu, Gang'
'Guo, Ji'
'Lin, Jiaheng'
'Wu, Hongyu'
'Mu, Chengyi'
'Fang, Xikui'

_publ_section_title
;
 Diphosphonate Functionalization of a Polyoxometalate-Organic Cage
 Enhances Proton Conductivity
;
_journal_name_full 'Chemical Communications'
_journal_paper_doi 10.1039/D5CC05382J
_journal_year 2025
_chemical_formula_sum 'C316 H654 N34 O236 P16 V52'
_chemical_formula_weight 11851.09
_space_group_crystal_system monoclinic
_space_group_IT_number 15
_space_group_name_Hall '-C 2yc'
_space_group_name_H-M_alt 'C 1 2/c 1'
_atom_sites_solution_hydrogens mixed
_atom_sites_solution_primary direct
_atom_sites_solution_secondary difmap
_audit_creation_method SHELXL-2017/1
_audit_update_record
;
2025-09-18 deposited with the CCDC.	2025-11-10 downloaded from the CCDC.
;
_cell_angle_alpha 90
_cell_angle_beta 103.779(3)
_cell_angle_gamma 90
_cell_formula_units_Z 4
_cell_length_a 39.393(4)
_cell_length_b 29.710(3)
_cell_length_c 48.245(5)
_cell_measurement_reflns_used 9929
_cell_measurement_temperature 180(2)
_cell_measurement_theta_max 35.629
_cell_measurement_theta_min 4.439
_cell_volume 54839(10)
_computing_cell_refinement 'Bruker APEX3'
_computing_data_collection 'Bruker APEX3'
_computing_data_reduction 'Bruker APEX3'
_computing_molecular_graphics 'Bruker SHELXTL'
_computing_publication_material 'Bruker SHELXTL'
_computing_structure_refinement 'SHELXL-2017/1 (Sheldrick, 2017)'
_computing_structure_solution 'SHELXT 2014/5 (Sheldrick, 2014)'
_diffrn_ambient_temperature 180(2)
_diffrn_measured_fraction_theta_full 0.990
_diffrn_measured_fraction_theta_max 0.990
_diffrn_measurement_device_type 'Bruker PHOTON II detector'
_diffrn_measurement_method '\f and \w scans'
_diffrn_radiation_type MoK\a
_diffrn_radiation_wavelength 0.71073
_diffrn_reflns_av_R_equivalents 0.0863
_diffrn_reflns_av_unetI/netI 0.0731
_diffrn_reflns_Laue_measured_fraction_full 0.990
_diffrn_reflns_Laue_measured_fraction_max 0.990
_diffrn_reflns_limit_h_max 35
_diffrn_reflns_limit_h_min -35
_diffrn_reflns_limit_k_max 26
_diffrn_reflns_limit_k_min -26
_diffrn_reflns_limit_l_max 43
_diffrn_reflns_limit_l_min -43
_diffrn_reflns_number 102680
_diffrn_reflns_point_group_measured_fraction_full 0.990
_diffrn_reflns_point_group_measured_fraction_max 0.990
_diffrn_reflns_theta_full 18.921
_diffrn_reflns_theta_max 18.921
_diffrn_reflns_theta_min 1.881
_exptl_absorpt_coefficient_mu 0.973
_exptl_absorpt_correction_T_max 0.7447
_exptl_absorpt_correction_T_min 0.5233
_exptl_absorpt_correction_type multi-scan
_exptl_absorpt_process_details 'Bruker APEX3'
_exptl_crystal_colour green
_exptl_crystal_density_diffrn 1.435
_exptl_crystal_density_method 'not measured'
_exptl_crystal_description block
_exptl_crystal_F_000 24448
_exptl_crystal_size_max 0.430
_exptl_crystal_size_mid 0.410
_exptl_crystal_size_min 0.330
_refine_diff_density_max 0.985
_refine_diff_density_min -0.581
_refine_diff_density_rms 0.092
_refine_ls_extinction_method none
_refine_ls_goodness_of_fit_ref 1.043
_refine_ls_hydrogen_treatment constr
_refine_ls_matrix_type full
_refine_ls_number_parameters 1729
_refine_ls_number_reflns 21616
_refine_ls_number_restraints 120
_refine_ls_restrained_S_all 1.059
_refine_ls_R_factor_all 0.1499
_refine_ls_R_factor_gt 0.0930
_refine_ls_shift/su_max 0.006
_refine_ls_shift/su_mean 0.000
_refine_ls_structure_factor_coef Fsqd
_refine_ls_weighting_details 'w=1/[\s^2^(Fo^2^)+(0.1802P)^2^+443.0616P] where P=(Fo^2^+2Fc^2^)/3'
_refine_ls_weighting_scheme calc
_refine_ls_wR_factor_gt 0.2664
_refine_ls_wR_factor_ref 0.3211
_reflns_Friedel_coverage 0.000
_reflns_number_gt 12309
_reflns_number_total 21616
_reflns_threshold_expression 'I > 2\s(I)'
_cod_data_source_file d5cc05382j2.cif
_cod_data_source_block hsc250917
_cod_original_sg_symbol_H-M 'C 2/c'
_cod_database_code 7135164
_shelx_shelxl_version_number 2017/1
_shelx_space_group_comment
;
The symmetry employed for this shelxl refinement is uniquely defined
by the following loop, which should always be used as a source of
symmetry information in preference to the above space-group names.
They are only intended as comments.
;
_shelx_estimated_absorpt_t_min 0.720
_shelx_estimated_absorpt_t_max 0.811
_exptl_absorpt_special_details SADABS-2012/1

loop_
_space_group_symop_operation_xyz
'x, y, z'
'-x, y, -z+1/2'
'x+1/2, y+1/2, z'
'-x+1/2, y+1/2, -z+1/2'
'-x, -y, -z'
'x, -y, z-1/2'
'-x+1/2, -y+1/2, -z'
'x+1/2, -y+1/2, z-1/2'

loop_
_atom_site_label
_atom_site_type_symbol
_atom_site_fract_x
_atom_site_fract_y
_atom_site_fract_z
_atom_site_U_iso_or_equiv
_atom_site_adp_type
_atom_site_occupancy
_atom_site_site_symmetry_order
_atom_site_calc_flag
_atom_site_refinement_flags_posn
_atom_site_refinement_flags_adp
_atom_site_refinement_flags_occupancy
_atom_site_disorder_assembly
_atom_site_disorder_group
C1 C 0.3270(6) 0.2988(8) 0.7411(5) 0.182(10) Uiso 1 1 d . . . . .
H1A H 0.308316 0.305874 0.724190 0.273 Uiso 1 1 calc R U . . .
H1B H 0.336946 0.269325 0.738604 0.273 Uiso 1 1 calc R U . . .
H1C H 0.345247 0.321859 0.743442 0.273 Uiso 1 1 calc R U . . .
C2 C 0.3828(6) 0.1819(8) 0.7720(5) 0.178(9) Uiso 1 1 d . . . . .
H2A H 0.403518 0.162505 0.776910 0.267 Uiso 1 1 calc R U . . .
H2B H 0.389941 0.212626 0.768635 0.267 Uiso 1 1 calc R U . . .
H2C H 0.366733 0.170475 0.754748 0.267 Uiso 1 1 calc R U . . .
C3 C 0.2827(5) 0.1885(7) 0.7289(5) 0.153(8) Uiso 1 1 d . . . . .
H3A H 0.261359 0.171361 0.728587 0.230 Uiso 1 1 calc R U . . .
H3B H 0.300020 0.168709 0.723549 0.230 Uiso 1 1 calc R U . . .
H3C H 0.277314 0.213537 0.715390 0.230 Uiso 1 1 calc R U . . .
C4 C 0.4089(9) 0.2829(13) 0.7983(8) 0.230(15) Uiso 0.82 1 d . . P . .
H4A H 0.401178 0.251538 0.797953 0.345 Uiso 0.82 1 d R U P . .
H4B H 0.427848 0.285375 0.788347 0.345 Uiso 0.82 1 d R U P . .
H4C H 0.389283 0.301923 0.788665 0.345 Uiso 0.82 1 d R U P . .
C5 C 0.3723(6) 0.3992(7) 0.7851(5) 0.163(8) Uiso 1 1 d . . . . .
H5A H 0.356160 0.404018 0.766488 0.244 Uiso 1 1 d R U . . .
H5B H 0.393762 0.384982 0.782387 0.244 Uiso 1 1 d R U . . .
H5C H 0.378085 0.428189 0.794761 0.244 Uiso 1 1 d R U . . .
C6 C 0.4597(6) 0.1855(8) 0.8427(5) 0.168(9) Uiso 1 1 d . . . . .
H6A H 0.466275 0.190619 0.824614 0.252 Uiso 1 1 calc R U . . .
H6B H 0.458818 0.153103 0.846221 0.252 Uiso 1 1 calc R U . . .
H6C H 0.476972 0.199613 0.858281 0.252 Uiso 1 1 calc R U . . .
C7 C 0.4002(5) 0.3259(6) 0.9039(4) 0.127(6) Uiso 1 1 d . . . . .
H7A H 0.420431 0.346101 0.908525 0.190 Uiso 1 1 calc R U . . .
H7B H 0.404309 0.300048 0.916903 0.190 Uiso 1 1 calc R U . . .
H7C H 0.379290 0.342078 0.905977 0.190 Uiso 1 1 calc R U . . .
C8 C 0.3231(4) 0.1086(6) 0.8410(4) 0.109(6) Uiso 1 1 d . . . . .
H8A H 0.325859 0.116129 0.861211 0.163 Uiso 1 1 calc R U . . .
H8B H 0.335803 0.080732 0.839417 0.163 Uiso 1 1 calc R U . . .
H8C H 0.298199 0.104323 0.832034 0.163 Uiso 1 1 calc R U . . .
C9 C 0.2361(5) 0.3180(7) 0.8009(4) 0.151(8) Uiso 1 1 d . . . . .
H9A H 0.216969 0.304771 0.786354 0.226 Uiso 1 1 d R U . . .
H9B H 0.232569 0.350579 0.801698 0.226 Uiso 1 1 d R U . . .
H9C H 0.236379 0.304659 0.819513 0.226 Uiso 1 1 d R U . . .
C10 C 0.2412(5) 0.1763(8) 0.7944(4) 0.108(6) Uiso 1 1 d . . . . .
C11 C 0.2113(5) 0.1566(6) 0.8039(4) 0.107(5) Uiso 1 1 d . . . . .
C12 C 0.1832(5) 0.1811(6) 0.8083(4) 0.116(6) Uiso 1 1 d . . . . .
H12 H 0.181884 0.212369 0.804109 0.139 Uiso 1 1 calc R U . . .
C13 C 0.1572(5) 0.1616(6) 0.8186(4) 0.119(6) Uiso 1 1 d D . . . .
C14 C 0.1587(5) 0.1182(7) 0.8236(4) 0.122(6) Uiso 1 1 d . . . . .
H14 H 0.140673 0.105170 0.831016 0.147 Uiso 1 1 calc R U . . .
C15 C 0.1849(5) 0.0900(6) 0.8190(3) 0.098(5) Uiso 1 1 d . . . . .
C16 C 0.2099(5) 0.1109(6) 0.8105(4) 0.111(6) Uiso 1 1 d . . . . .
H16 H 0.229215 0.092985 0.808612 0.133 Uiso 1 1 calc R U . . .
C17 C 0.1863(6) 0.0425(6) 0.8267(4) 0.096(5) Uiso 1 1 d . . . . .
C18 C 0.1716(7) -0.0777(9) 0.7910(6) 0.201(11) Uiso 1 1 d . . . . .
H18A H 0.150292 -0.095978 0.787467 0.302 Uiso 1 1 d R U . . .
H18B H 0.190454 -0.095126 0.786021 0.302 Uiso 1 1 d R U . . .
H18C H 0.167293 -0.050414 0.779316 0.302 Uiso 1 1 d R U . . .
C19 C 0.2908(5) 0.0176(7) 0.8588(4) 0.137(7) Uiso 1 1 d . . . . .
H19A H 0.308179 0.026031 0.876231 0.205 Uiso 1 1 calc R U . . .
H19B H 0.275528 0.043380 0.852112 0.205 Uiso 1 1 calc R U . . .
H19C H 0.302805 0.008789 0.844051 0.205 Uiso 1 1 calc R U . . .
C20 C 0.3202(6) -0.1561(8) 0.9205(5) 0.180(9) Uiso 1 1 d . . . . .
H20A H 0.320181 -0.174463 0.903670 0.269 Uiso 1 1 calc R U . . .
H20B H 0.317711 -0.175629 0.936296 0.269 Uiso 1 1 calc R U . . .
H20C H 0.342322 -0.139502 0.926100 0.269 Uiso 1 1 calc R U . . .
C21 C 0.2174(10) -0.1688(14) 0.9157(7) 0.31(2) Uiso 1 1 d . . . . .
H21A H 0.226221 -0.198382 0.923005 0.462 Uiso 1 1 d R U . . .
H21B H 0.228955 -0.159382 0.900759 0.462 Uiso 1 1 d DR U . . .
H21C H 0.192137 -0.170444 0.907789 0.462 Uiso 1 1 d R U . . .
C22 C 0.1243(7) -0.1587(10) 0.9277(6) 0.214(12) Uiso 1 1 d . . . . .
H22A H 0.135522 -0.187659 0.933731 0.321 Uiso 1 1 calc R U . . .
H22B H 0.104956 -0.163120 0.910922 0.321 Uiso 1 1 calc R U . . .
H22C H 0.115385 -0.145789 0.943250 0.321 Uiso 1 1 calc R U . . .
C23 C 0.1445(8) -0.1398(11) 0.8520(7) 0.254(15) Uiso 1 1 d . . . . .
H23A H 0.168099 -0.152249 0.854996 0.381 Uiso 1 1 calc R U . . .
H23B H 0.133689 -0.138505 0.831451 0.381 Uiso 1 1 calc R U . . .
H23C H 0.130374 -0.158950 0.861383 0.381 Uiso 1 1 calc R U . . .
C24 C 0.1096(5) 0.0165(7) 0.8755(4) 0.142(7) Uiso 1 1 d . . . . .
H24A H 0.085146 0.006710 0.871248 0.213 Uiso 1 1 calc R U . . .
H24B H 0.112730 0.038547 0.861203 0.213 Uiso 1 1 calc R U . . .
H24C H 0.115755 0.030366 0.894490 0.213 Uiso 1 1 calc R U . . .
C25 C 0.2412(9) -0.1430(12) 0.8443(6) 0.278(16) Uiso 1 1 d . . . . .
H25A H 0.263714 -0.158617 0.847234 0.417 Uiso 1 1 d R U . . .
H25B H 0.228608 -0.145682 0.824226 0.417 Uiso 1 1 d R U . . .
H25C H 0.227311 -0.156564 0.856445 0.417 Uiso 1 1 d DR U . . .
C26 C 0.2468(5) -0.0669(7) 0.9955(4) 0.136(7) Uiso 1 1 d . . . . .
H26A H 0.228182 -0.048784 1.000232 0.205 Uiso 1 1 calc R U . . .
H26B H 0.268096 -0.048747 0.998074 0.205 Uiso 1 1 calc R U . . .
H26C H 0.251455 -0.093207 1.008126 0.205 Uiso 1 1 calc R U . . .
C27 C 0.1388(5) -0.0401(6) 0.9565(4) 0.092(5) Uiso 1 1 d . . . . .
C28 C 0.1269(4) -0.0097(5) 0.9754(3) 0.081(4) Uiso 1 1 d . . . . .
C29 C 0.1450(4) -0.0038(5) 1.0042(3) 0.079(4) Uiso 1 1 d . . . . .
H29 H 0.166392 -0.019011 1.011922 0.095 Uiso 1 1 calc R U . . .
C30 C 0.1923(4) 0.0318(5) 1.0889(3) 0.082(4) Uiso 1 1 d . . . . .
C31 C 0.2220(4) 0.0122(5) 1.0992(3) 0.094(5) Uiso 1 1 d . . . . .
H31 H 0.230491 -0.009147 1.087854 0.113 Uiso 1 1 calc R U . . .
C32 C 0.2417(4) 0.0215(5) 1.1264(3) 0.080(4) Uiso 1 1 d . . . . .
C33 C 0.2746(5) -0.0030(7) 1.1391(5) 0.101(6) Uiso 1 1 d . . . . .
C34 C 0.3220(6) -0.1006(8) 1.1888(5) 0.165(9) Uiso 1 1 d . . . . .
H34A H 0.330754 -0.130276 1.184864 0.247 Uiso 1 1 calc R U . . .
H34B H 0.296431 -0.100584 1.183203 0.247 Uiso 1 1 calc R U . . .
H34C H 0.329905 -0.093942 1.209179 0.247 Uiso 1 1 calc R U . . .
C35 C 0.4803(7) -0.0491(10) 1.1611(6) 0.215(12) Uiso 1 1 d . . . . .
H35A H 0.490793 -0.069589 1.150519 0.258 Uiso 1 1 calc R U . . .
H35B H 0.484947 -0.051486 1.181280 0.258 Uiso 1 1 calc R U . . .
C36 C 0.3916(6) -0.1287(9) 1.1445(5) 0.186(10) Uiso 1 1 d . . . . .
H36A H 0.376573 -0.155004 1.138497 0.279 Uiso 1 1 calc R U . . .
H36B H 0.394907 -0.124370 1.165151 0.279 Uiso 1 1 calc R U . . .
H36C H 0.414273 -0.133623 1.140072 0.279 Uiso 1 1 calc R U . . .
C37 C 0.4107(7) -0.0457(9) 1.1995(5) 0.184(10) Uiso 1 1 d . . . . .
H37A H 0.401588 -0.072164 1.207528 0.277 Uiso 1 1 d R U . . .
H37B H 0.434684 -0.039782 1.210243 0.277 Uiso 1 1 d R U . . .
H37C H 0.410352 -0.051235 1.179468 0.277 Uiso 1 1 d R U . . .
C38 C 0.4770(9) 0.0296(11) 1.2189(7) 0.240(15) Uiso 1 1 d . . . . .
H38A H 0.472681 0.027968 1.237442 0.288 Uiso 1 1 calc R U . . .
H38B H 0.499594 0.022898 1.216256 0.288 Uiso 1 1 calc R U . . .
C39 C 0.4453(8) -0.1013(11) 1.0882(7) 0.243(14) Uiso 1 1 d . . . . .
H39A H 0.463345 -0.087484 1.080089 0.364 Uiso 1 1 d R U . . .
H39B H 0.428920 -0.118081 1.073253 0.364 Uiso 1 1 d R U . . .
H39C H 0.456236 -0.121936 1.103574 0.364 Uiso 1 1 d R U . . .
C40 C 0.2995(5) -0.0550(7) 1.0677(4) 0.136(7) Uiso 1 1 d . . . . .
H40A H 0.306840 -0.053482 1.049722 0.204 Uiso 1 1 calc R U . . .
H40B H 0.285201 -0.028639 1.069426 0.204 Uiso 1 1 calc R U . . .
H40C H 0.285861 -0.082447 1.068123 0.204 Uiso 1 1 calc R U . . .
C41 C 0.4547(6) 0.0902(8) 1.1024(5) 0.168(9) Uiso 1 1 d . . . . .
H41A H 0.459183 0.117321 1.114276 0.252 Uiso 1 1 calc R U . . .
H41B H 0.433532 0.094529 1.087162 0.252 Uiso 1 1 calc R U . . .
H41C H 0.474617 0.084611 1.093938 0.252 Uiso 1 1 calc R U . . .
C42 C 0.3317(5) 0.0981(7) 1.1895(4) 0.144(7) Uiso 1 1 d . . . . .
H42A H 0.312952 0.100460 1.172073 0.216 Uiso 1 1 calc R U . . .
H42B H 0.345954 0.125531 1.191796 0.216 Uiso 1 1 calc R U . . .
H42C H 0.321523 0.094474 1.205997 0.216 Uiso 1 1 calc R U . . .
C43 C 0.4308(7) 0.1360(8) 1.1720(5) 0.130(7) Uiso 1 1 d . . . . .
C44 C 0.4307(5) 0.1870(6) 1.1682(4) 0.104(5) Uiso 1 1 d . . . . .
C45 C 0.4047(5) 0.2160(7) 1.1742(4) 0.124(6) Uiso 1 1 d . . . . .
H45 H 0.385988 0.203772 1.181082 0.149 Uiso 1 1 calc R U . . .
C46 C 0.4064(5) 0.2595(6) 1.1702(4) 0.113(6) Uiso 1 1 d . . . . .
C47 C 0.4337(4) 0.2812(6) 1.1602(4) 0.112(6) Uiso 1 1 d . . . . .
H47 H 0.434056 0.312852 1.157603 0.134 Uiso 1 1 calc R U . . .
C48 C 0.4593(4) 0.2538(5) 1.1546(3) 0.086(5) Uiso 1 1 d . . . . .
C49 C 0.4578(5) 0.2066(6) 1.1585(3) 0.108(6) Uiso 1 1 d . . . . .
H49 H 0.475657 0.188058 1.154471 0.130 Uiso 1 1 calc R U . . .
C50 C 0.4873(5) 0.2718(8) 1.1417(4) 0.100(5) Uiso 1 1 d . . . . .
C51 C 0.5920(6) 0.3046(8) 1.1604(5) 0.173(9) Uiso 1 1 d . . . . .
H51A H 0.608071 0.279458 1.160288 0.259 Uiso 1 1 calc R U . . .
H51B H 0.582467 0.302591 1.177334 0.259 Uiso 1 1 calc R U . . .
H51C H 0.604588 0.333108 1.160674 0.259 Uiso 1 1 calc R U . . .
C52 C 0.5813(5) 0.3700(7) 1.0928(4) 0.143(7) Uiso 1 1 d . . . . .
H52A H 0.599420 0.359764 1.109170 0.214 Uiso 1 1 calc R U . . .
H52B H 0.590635 0.394331 1.082994 0.214 Uiso 1 1 calc R U . . .
H52C H 0.574022 0.344898 1.079515 0.214 Uiso 1 1 calc R U . . .
C53 C 0.5477(5) 0.4719(6) 1.0380(4) 0.126(6) Uiso 1 1 d . . . . .
H53A H 0.527723 0.490959 1.029121 0.190 Uiso 1 1 calc R U . . .
H53B H 0.562478 0.467289 1.024557 0.190 Uiso 1 1 calc R U . . .
H53C H 0.561264 0.486575 1.055278 0.190 Uiso 1 1 calc R U . . .
C54 C 0.6087(5) 0.2572(7) 1.0871(4) 0.139(7) Uiso 1 1 d . . . . .
H54A H 0.616218 0.287231 1.094505 0.209 Uiso 1 1 calc R U . . .
H54B H 0.615451 0.252329 1.069097 0.209 Uiso 1 1 calc R U . . .
H54C H 0.619746 0.234401 1.101026 0.209 Uiso 1 1 calc R U . . .
C55 C 0.5842(6) 0.3514(8) 1.0184(5) 0.183(10) Uiso 1 1 d . . . . .
H55A H 0.586806 0.383815 1.015761 0.274 Uiso 1 1 d R U . . .
H55B H 0.589618 0.335138 1.002280 0.274 Uiso 1 1 d R U . . .
H55C H 0.600360 0.341809 1.036163 0.274 Uiso 1 1 d R U . . .
C56 C 0.5742(6) 0.2168(7) 1.0041(5) 0.154(8) Uiso 1 1 d . . . . .
H56A H 0.599212 0.217239 1.013286 0.230 Uiso 1 1 calc R U . . .
H56B H 0.570455 0.229164 0.984752 0.230 Uiso 1 1 calc R U . . .
H56C H 0.565621 0.185712 1.003038 0.230 Uiso 1 1 calc R U . . .
C57 C 0.4944(5) 0.1772(7) 1.0897(4) 0.144(7) Uiso 1 1 d . . . . .
H57A H 0.485494 0.159211 1.072456 0.215 Uiso 1 1 calc R U . . .
H57B H 0.474915 0.192832 1.094919 0.215 Uiso 1 1 calc R U . . .
H57C H 0.505886 0.157347 1.105361 0.215 Uiso 1 1 calc R U . . .
C58 C 0.4571(5) 0.3366(6) 0.9696(4) 0.118(6) Uiso 1 1 d . . . . .
H58A H 0.465449 0.336435 0.952003 0.178 Uiso 1 1 calc R U . . .
H58B H 0.443564 0.364092 0.970309 0.178 Uiso 1 1 calc R U . . .
H58C H 0.442232 0.310255 0.969880 0.178 Uiso 1 1 calc R U . . .
C59 C 0.4586(4) 0.4075(6) 1.1132(4) 0.109(6) Uiso 1 1 d . . . . .
H59A H 0.446229 0.382235 1.119359 0.164 Uiso 1 1 calc R U . . .
H59B H 0.443180 0.422376 1.096779 0.164 Uiso 1 1 calc R U . . .
H59C H 0.465569 0.429083 1.128846 0.164 Uiso 1 1 calc R U . . .
C60 C 0.4520(4) 0.4399(5) 1.0270(4) 0.081(5) Uiso 1 1 d . . . . .
C61 C 0.4033(4) 0.4874(5) 1.0344(3) 0.077(4) Uiso 1 1 d . . . . .
H61 H 0.414648 0.489994 1.054003 0.093 Uiso 1 1 calc R U . . .
C62 C 0.4181(4) 0.4614(4) 1.0174(3) 0.070(4) Uiso 1 1 d . . . . .
C63 C 0.4002(4) 0.4570(5) 0.9895(3) 0.096(5) Uiso 1 1 d . . . . .
H63 H 0.410194 0.439801 0.976847 0.115 Uiso 1 1 calc R U . . .
C64 C 0.3694(4) 0.4758(5) 0.9797(3) 0.085(5) Uiso 1 1 d . . . . .
C65 C 0.3225(4) 0.4371(5) 0.8952(4) 0.101(5) Uiso 1 1 d . . . . .
H65 H 0.344513 0.423580 0.902888 0.121 Uiso 1 1 calc R U . . .
C66 C 0.3033(4) 0.4272(5) 0.8675(3) 0.080(4) Uiso 1 1 d . . . . .
C67 C 0.2726(4) 0.4468(5) 0.8582(3) 0.081(4) Uiso 1 1 d . . . . .
H67 H 0.259306 0.438799 0.839721 0.097 Uiso 1 1 calc R U . . .
C68 C 0.3205(5) 0.3954(6) 0.8507(4) 0.093(6) Uiso 1 1 d . . . . .
C69 C 0.3474(5) 0.0649(6) 1.1128(4) 0.121(6) Uiso 1 1 d . . . . .
H69A H 0.326741 0.049845 1.100586 0.145 Uiso 1 1 calc DR U . . .
H69B H 0.338969 0.082003 1.127430 0.145 Uiso 1 1 calc R U . . .
C70 C 0.3596(4) 0.0976(6) 1.0950(4) 0.146(7) Uiso 1 1 d G . . . .
C71 C 0.3703(4) 0.1392(7) 1.1073(3) 0.184(10) Uiso 1 1 d G . . . .
H71 H 0.369414 0.145053 1.126434 0.221 Uiso 1 1 calc R U . . .
C73 C 0.3822(4) 0.1721(5) 1.0914(5) 0.222(12) Uiso 1 1 d G . . . .
H73 H 0.389485 0.200536 1.099813 0.266 Uiso 1 1 calc R U . . .
C72 C 0.3834(4) 0.1635(7) 1.0634(5) 0.220(12) Uiso 1 1 d G . . . .
H72 H 0.391571 0.186064 1.052571 0.264 Uiso 1 1 calc R U . . .
C74 C 0.3727(5) 0.1220(8) 1.0511(3) 0.216(12) Uiso 1 1 d G . . . .
H74 H 0.373584 0.116109 1.031949 0.259 Uiso 1 1 calc R U . . .
C75 C 0.3608(4) 0.0890(5) 1.0669(4) 0.191(10) Uiso 1 1 d G . . . .
C76 C 0.3504(5) 0.0461(7) 1.0521(4) 0.150(8) Uiso 1 1 d . . . . .
H76A H 0.335361 0.053056 1.033031 0.179 Uiso 1 1 calc R U . . .
H76B H 0.335878 0.029465 1.062779 0.179 Uiso 1 1 calc DR U . . .
C77 C 0.4368(5) 0.2212(7) 1.0226(5) 0.153(8) Uiso 1 1 d . . . . .
H77A H 0.418617 0.197545 1.020219 0.183 Uiso 1 1 calc R U . . .
H77B H 0.448009 0.223214 1.043282 0.183 Uiso 1 1 calc R U . . .
C78 C 0.4489(4) 0.3046(6) 1.0593(4) 0.103(5) Uiso 1 1 d . . . . .
H78A H 0.446393 0.277157 1.070287 0.124 Uiso 1 1 calc R U . . .
H78B H 0.441706 0.330395 1.069619 0.124 Uiso 1 1 calc R U . . .
C79 C 0.4200(5) 0.2634(7) 1.0136(4) 0.122(6) Uiso 1 1 d . . . . .
C80 C 0.3935(5) 0.2638(7) 0.9889(5) 0.143(7) Uiso 1 1 d . . . . .
H80 H 0.387823 0.236867 0.978110 0.172 Uiso 1 1 calc R U . . .
C81 C 0.3741(6) 0.3051(8) 0.9791(5) 0.162(8) Uiso 1 1 d . . . . .
H81 H 0.358881 0.307666 0.960662 0.195 Uiso 1 1 calc R U . . .
C82 C 0.3794(5) 0.3413(7) 0.9992(5) 0.137(7) Uiso 1 1 d . . . . .
H82 H 0.364585 0.366827 0.995178 0.164 Uiso 1 1 calc R U . . .
C83 C 0.4045(5) 0.3408(7) 1.0235(4) 0.122(6) Uiso 1 1 d . . . . .
H83 H 0.408655 0.367323 1.034848 0.147 Uiso 1 1 calc R U . . .
C84 C 0.4252(5) 0.3014(7) 1.0329(4) 0.119(6) Uiso 1 1 d . . . . .
C85 C 0.3555(5) 0.2117(6) 0.9107(4) 0.129(7) Uiso 1 1 d . . . . .
H85A H 0.358730 0.211711 0.931674 0.155 Uiso 1 1 calc R U . . .
H85B H 0.355313 0.243585 0.904625 0.155 Uiso 1 1 calc DR U . . .
C86 C 0.3069(4) 0.2577(5) 0.8605(3) 0.099(5) Uiso 1 1 d . . . . .
H86A H 0.319505 0.277645 0.875958 0.119 Uiso 1 1 calc DR U . . .
H86B H 0.284439 0.272637 0.851647 0.119 Uiso 1 1 calc R U . . .
C87 C 0.3224(6) 0.1938(7) 0.8987(5) 0.132(7) Uiso 1 1 d . . . . .
C88 C 0.2982(6) 0.2138(7) 0.8744(5) 0.139(7) Uiso 1 1 d . . . . .
C89 C 0.2644(5) 0.1964(7) 0.8639(4) 0.130(7) Uiso 1 1 d . . . . .
H89 H 0.248551 0.210071 0.848187 0.156 Uiso 1 1 calc R U . . .
C90 C 0.2546(5) 0.1569(7) 0.8778(4) 0.133(7) Uiso 1 1 d . . . . .
H90 H 0.232056 0.144198 0.870819 0.160 Uiso 1 1 calc R U . . .
C91 C 0.2775(5) 0.1368(7) 0.9015(4) 0.128(6) Uiso 1 1 d . . . . .
H91 H 0.271885 0.110683 0.910860 0.154 Uiso 1 1 calc R U . . .
C92 C 0.3084(6) 0.1586(7) 0.9094(4) 0.137(7) Uiso 1 1 d . . . . .
H92 H 0.323454 0.146384 0.926090 0.165 Uiso 1 1 calc R U . . .
C93 C 0.2913(5) 0.0261(6) 0.9382(4) 0.129(7) Uiso 1 1 d D . . . .
H93A H 0.306678 0.052801 0.939815 0.155 Uiso 1 1 calc R U . . .
H93B H 0.277757 0.024775 0.918118 0.155 Uiso 1 1 calc R U . . .
C94 C 0.2140(4) 0.0210(5) 0.9139(4) 0.102(5) Uiso 1 1 d . . . . .
H94A H 0.224998 0.039071 0.901142 0.122 Uiso 1 1 calc R U . . .
H94B H 0.189586 0.031615 0.910976 0.122 Uiso 1 1 calc R U . . .
C95 C 0.2672(5) 0.0350(6) 0.9549(4) 0.111(6) Uiso 1 1 d D . . . .
C96 C 0.2317(6) 0.0312(7) 0.9427(5) 0.133(7) Uiso 1 1 d . . . . .
C97 C 0.2070(6) 0.0398(7) 0.9618(5) 0.158(8) Uiso 1 1 d . . . . .
H97 H 0.182510 0.036606 0.954734 0.190 Uiso 1 1 calc R U . . .
C98 C 0.2213(6) 0.0527(7) 0.9902(5) 0.153(8) Uiso 1 1 d . . . . .
H98 H 0.205427 0.060982 1.001367 0.183 Uiso 1 1 calc R U . . .
C99 C 0.2572(6) 0.0542(8) 1.0034(5) 0.163(8) Uiso 1 1 d . . . . .
H99 H 0.266270 0.060412 1.023123 0.196 Uiso 1 1 calc R U . . .
C100 C 0.2795(6) 0.0451(7) 0.9831(5) 0.151(8) Uiso 1 1 d . . . . .
H100 H 0.304138 0.046373 0.990234 0.182 Uiso 1 1 calc R U . . .
C101 C 0.3734(4) 0.0643(5) 0.9186(3) 0.095(5) Uiso 1 1 d . . . . .
H10A H 0.361885 0.034824 0.916276 0.143 Uiso 1 1 calc R U . . .
H10B H 0.392831 0.064030 0.909080 0.143 Uiso 1 1 calc R U . . .
H10C H 0.356556 0.087557 0.909955 0.143 Uiso 1 1 calc R U . . .
C102 C 0.4471(5) 0.0876(7) 1.0241(4) 0.140(7) Uiso 1 1 d . . . . .
H10D H 0.441752 0.113391 1.035002 0.209 Uiso 1 1 calc R U . . .
H10E H 0.470374 0.091432 1.020511 0.209 Uiso 1 1 calc R U . . .
H10F H 0.446465 0.059893 1.034930 0.209 Uiso 1 1 calc R U . . .
C1S C 0.6402(5) 0.5071(7) 0.1705(5) 0.167(9) Uiso 1 1 d D . . . .
H1S1 H 0.661043 0.495577 0.165064 0.251 Uiso 1 1 d R U . . .
H1S2 H 0.642125 0.501243 0.190763 0.251 Uiso 1 1 d R U . . .
H1S3 H 0.638198 0.539538 0.166880 0.251 Uiso 1 1 d R U . . .
C2S C 0.6125(6) 0.4359(6) 0.1571(5) 0.173(9) Uiso 1 1 d D . . . .
H2S1 H 0.592975 0.420725 0.144046 0.260 Uiso 1 1 calc R U . . .
H2S2 H 0.612152 0.428443 0.176869 0.260 Uiso 1 1 calc R U . . .
H2S3 H 0.634583 0.425927 0.153276 0.260 Uiso 1 1 calc R U . . .
C3S C 0.6085(6) 0.4985(8) 0.1241(4) 0.189(10) Uiso 1 1 d D . . . .
H3S1 H 0.628684 0.485362 0.118425 0.283 Uiso 1 1 calc R U . . .
H3S2 H 0.609763 0.531382 0.123235 0.283 Uiso 1 1 calc R U . . .
H3S3 H 0.586919 0.488010 0.111128 0.283 Uiso 1 1 calc R U . . .
C4S C 0.5787(5) 0.4969(8) 0.1634(5) 0.176(9) Uiso 1 1 d D . . . .
H4S1 H 0.573426 0.528820 0.159497 0.264 Uiso 1 1 calc R U . . .
H4S2 H 0.583580 0.491463 0.183972 0.264 Uiso 1 1 calc R U . . .
H4S3 H 0.558694 0.478636 0.153667 0.264 Uiso 1 1 calc R U . . .
C9S C 0.4976(5) 0.5711(7) 0.1222(3) 0.154(8) Uiso 1 1 d D . . . .
H9S1 H 0.518437 0.585677 0.133957 0.231 Uiso 1 1 calc R U . . .
H9S2 H 0.500302 0.538323 0.123863 0.231 Uiso 1 1 calc R U . . .
H9S3 H 0.476983 0.580292 0.128835 0.231 Uiso 1 1 calc R U . . .
C10S C 0.5260(4) 0.5765(6) 0.0828(4) 0.138(7) Uiso 1 1 d D . . . .
H10G H 0.522794 0.586671 0.063056 0.206 Uiso 1 1 calc R U . . .
H10H H 0.531556 0.544285 0.084014 0.206 Uiso 1 1 calc R U . . .
H10I H 0.545246 0.593307 0.095110 0.206 Uiso 1 1 calc R U . . .
C11S C 0.4814(5) 0.6312(5) 0.0870(4) 0.133(7) Uiso 1 1 d D . . . .
H11A H 0.501551 0.651467 0.091681 0.199 Uiso 1 1 calc R U . . .
H11B H 0.465153 0.638585 0.098893 0.199 Uiso 1 1 calc R U . . .
H11C H 0.469486 0.634648 0.066832 0.199 Uiso 1 1 calc R U . . .
C12S C 0.4660(4) 0.5558(5) 0.0749(3) 0.102(5) Uiso 1 1 d D . . . .
H12A H 0.446072 0.553911 0.083685 0.152 Uiso 1 1 calc R U . . .
H12B H 0.475410 0.525526 0.073469 0.152 Uiso 1 1 calc R U . . .
H12C H 0.458366 0.568774 0.055720 0.152 Uiso 1 1 calc R U . . .
N1 N 0.1760(4) 0.0192(4) 1.0581(3) 0.101(4) Uiso 1 1 d . . . . .
N2 N 0.1476(3) 0.0361(4) 1.0525(3) 0.087(4) Uiso 1 1 d . . . . .
N3 N 0.1251(4) 0.1827(6) 0.8267(4) 0.144(6) Uiso 1 1 d D . . . .
N4 N 0.1271(5) 0.2179(7) 0.8210(4) 0.154(6) Uiso 1 1 d D . . . .
N1S N 0.6089(4) 0.4847(6) 0.1530(3) 0.142(6) Uiso 1 1 d D . . . .
N3S N 0.4933(3) 0.5844(4) 0.0924(3) 0.105(4) Uiso 1 1 d D . . . .
O1 O 0.3219(3) -0.0377(4) 0.9142(3) 0.128(4) Uani 1 1 d . . . . .
O2 O 0.3050(3) -0.0601(3) 0.9597(3) 0.114(4) Uani 1 1 d . . . . .
O3 O 0.2876(3) -0.1470(4) 0.9676(3) 0.139(5) Uani 1 1 d D . . . .
O4 O 0.2362(3) -0.0815(3) 0.9666(2) 0.100(3) Uani 1 1 d . . . . .
O5 O 0.2244(4) -0.1380(4) 0.9296(3) 0.162(6) Uani 1 1 d . . . . .
O6 O 0.1910(3) -0.1511(4) 0.9721(3) 0.141(5) Uani 1 1 d D . . . .
O7 O 0.1653(3) -0.0658(4) 0.9672(2) 0.101(3) Uani 1 1 d . . . . .
O8 O 0.1488(3) -0.1293(4) 0.9208(3) 0.138(5) Uani 1 1 d . . . . .
O9 O 0.1244(3) -0.0415(4) 0.9304(2) 0.106(3) Uani 1 1 d . . . . .
O10 O 0.0898(3) -0.0918(4) 0.8852(2) 0.135(4) Uani 1 1 d D . . . .
O11 O 0.1312(3) -0.0206(4) 0.8749(2) 0.107(4) Uani 1 1 d . . . . .
O12 O 0.1462(3) -0.0972(4) 0.8632(3) 0.134(5) Uani 1 1 d . . . . .
O13 O 0.1123(3) -0.0449(5) 0.8171(3) 0.158(5) Uani 1 1 d D . . . .
O14 O 0.1588(3) 0.0248(4) 0.8319(2) 0.114(4) Uani 1 1 d . . . . .
O15 O 0.1823(3) -0.0655(4) 0.8209(3) 0.130(4) Uani 1 1 d . . . . .
O16 O 0.2138(3) 0.0214(4) 0.8258(2) 0.110(4) Uani 1 1 d . . . . .
O17 O 0.2458(3) -0.0503(4) 0.8090(3) 0.135(4) Uani 1 1 d D . . . .
O18 O 0.2704(3) -0.0192(4) 0.8648(2) 0.106(4) Uani 1 1 d . . . . .
O19 O 0.2471(3) -0.0989(3) 0.8586(3) 0.132(4) Uani 1 1 d . . . . .
O20 O 0.3178(3) -0.0910(4) 0.8697(3) 0.160(6) Uani 1 1 d D . . . .
O21 O 0.2486(3) -0.0578(3) 0.9112(2) 0.099(3) Uani 1 1 d . . . . .
O22 O 0.1858(3) -0.0623(3) 0.9144(2) 0.096(3) Uani 1 1 d . . . . .
O23 O 0.2007(3) -0.0340(3) 0.8701(3) 0.100(3) Uani 1 1 d . . . . .
O24 O 0.3869(2) 0.0739(3) 0.9491(2) 0.089(3) Uani 1 1 d . . . . .
O25 O 0.4204(3) 0.0848(3) 0.9961(2) 0.106(3) Uani 1 1 d . . . . .
O26 O 0.4280(3) -0.0016(3) 0.9742(3) 0.114(4) Uani 1 1 d D . . . .
O27 O 0.3886(3) 0.0108(4) 1.0156(3) 0.127(4) Uani 1 1 d . U . . .
O28 O 0.3801(3) 0.1584(3) 0.9735(3) 0.122(4) Uani 1 1 d D . . . .
O29 O 0.4531(3) 0.1648(3) 0.9823(2) 0.096(3) Uani 1 1 d . . . . .
O30 O 0.3894(3) 0.1529(4) 0.8761(2) 0.112(4) Uani 1 1 d . U . . .
O31 O 0.4210(3) 0.2220(3) 0.8972(2) 0.102(3) Uani 1 1 d . . . . .
O32 O 0.4139(3) 0.1560(3) 0.9295(2) 0.093(3) Uani 1 1 d . . . . .
O33 O 0.3551(3) -0.0047(4) 0.9628(3) 0.113(4) Uani 1 1 d . . . . .
O34 O 0.4057(3) 0.1184(4) 0.8301(3) 0.149(5) Uani 1 1 d D . . . .
O35 O 0.3363(3) 0.1434(3) 0.8274(2) 0.103(3) Uani 1 1 d . . . . .
O36 O 0.3662(3) 0.1820(3) 0.7945(2) 0.110(4) Uani 1 1 d . . . . .
O37 O 0.3182(3) 0.1185(3) 0.7701(2) 0.115(4) Uani 1 1 d D . . . .
O38 O 0.2679(3) 0.1520(4) 0.7934(2) 0.118(4) Uani 1 1 d . . . . .
O39 O 0.4274(3) 0.2040(4) 0.8413(3) 0.120(4) Uani 1 1 d . . . . .
O40 O 0.3674(3) 0.2311(3) 0.8453(2) 0.096(3) Uani 1 1 d . . . . .
O41 O 0.4608(3) 0.2757(4) 0.8736(3) 0.134(4) Uani 1 1 d D . . . .
O42 O 0.3952(3) 0.3103(3) 0.8748(2) 0.102(3) Uani 1 1 d . U . . .
O43 O 0.4093(3) 0.2981(4) 0.8278(2) 0.126(4) Uani 1 1 d . . . . .
O44 O 0.4129(3) 0.3866(4) 0.8462(2) 0.131(4) Uani 1 1 d D . . . .
O45 O 0.3505(4) 0.3849(3) 0.8585(2) 0.106(4) Uani 1 1 d . . . . .
O46 O 0.3376(3) 0.3036(3) 0.82605(19) 0.097(3) Uani 1 1 d . . . . .
O47 O 0.3101(3) 0.2299(3) 0.8078(2) 0.096(3) Uani 1 1 d . . . . .
O48 O 0.2963(3) 0.2053(4) 0.7564(2) 0.124(4) Uani 1 1 d . . . . .
O49 O 0.2392(3) 0.2172(4) 0.7855(2) 0.114(4) Uani 1 1 d . . . . .
O50 O 0.2455(3) 0.2684(4) 0.7403(2) 0.145(5) Uani 1 1 d D . . . .
O51 O 0.3125(4) 0.2981(4) 0.7665(2) 0.130(4) Uani 1 1 d . . . . .
O52 O 0.2681(3) 0.3087(4) 0.7948(2) 0.106(3) Uani 1 1 d . U . . .
O53 O 0.2911(3) 0.3859(4) 0.7686(2) 0.127(4) Uani 1 1 d D U . . .
O54 O 0.2993(3) 0.3842(3) 0.8265(2) 0.101(3) Uani 1 1 d . U . . .
O55 O 0.3563(3) 0.3696(4) 0.8015(2) 0.118(4) Uani 1 1 d . U . . .
O56 O 0.4503(3) 0.0542(4) 1.1188(3) 0.137(5) Uani 1 1 d . . . . .
O57 O 0.4579(3) -0.0155(4) 1.1469(3) 0.143(5) Uani 1 1 d . . . . .
O58 O 0.5044(3) 0.0531(5) 1.1676(3) 0.157(5) Uani 1 1 d D . . . .
O59 O 0.4538(3) 0.1142(5) 1.1638(3) 0.136(5) Uani 1 1 d . . . . .
O60 O 0.4095(3) 0.1210(5) 1.1861(3) 0.138(5) Uani 1 1 d . . . . .
O61 O 0.4524(4) 0.0408(5) 1.1976(3) 0.159(5) Uani 1 1 d . . . . .
O62 O 0.4039(3) 0.0432(3) 1.1540(2) 0.104(3) Uani 1 1 d . . . . .
O63 O 0.4121(4) 0.0698(5) 1.2317(3) 0.163(5) Uani 1 1 d D . . . .
O64 O 0.3536(3) 0.0592(4) 1.1873(2) 0.113(4) Uani 1 1 d . . . . .
O65 O 0.3905(3) -0.0081(4) 1.2014(3) 0.123(4) Uani 1 1 d . . . . .
O66 O 0.2926(3) 0.0120(4) 1.1629(3) 0.114(4) Uani 1 1 d . . . . .
O67 O 0.3262(3) -0.0103(4) 1.2151(2) 0.133(4) Uani 1 1 d D . . . .
O68 O 0.3510(3) -0.0072(4) 1.1441(2) 0.107(3) Uani 1 1 d . . . . .
O69 O 0.3344(3) -0.0692(4) 1.1737(2) 0.127(4) Uani 1 1 d . . . . .
O70 O 0.2834(3) -0.0354(4) 1.1248(2) 0.112(4) Uani 1 1 d . . . . .
O71 O 0.3075(3) -0.1212(3) 1.1264(3) 0.135(4) Uani 1 1 d D . . . .
O72 O 0.3295(3) -0.0556(4) 1.0909(3) 0.116(4) Uani 1 1 d . . . . .
O73 O 0.3755(3) -0.0899(4) 1.1299(3) 0.120(4) Uani 1 1 d . . . . .
O74 O 0.3706(3) -0.1229(4) 1.0768(3) 0.145(5) Uani 1 1 d D U . . .
O75 O 0.3721(3) -0.0421(3) 1.0520(3) 0.118(4) Uani 1 1 d . . . . .
O76 O 0.4199(3) 0.0125(4) 1.0640(3) 0.116(4) Uani 1 1 d . U . . .
O77 O 0.4856(3) -0.0178(5) 1.1006(4) 0.171(6) Uani 1 1 d D . . . .
O78 O 0.4282(3) -0.0697(4) 1.0990(3) 0.142(5) Uani 1 1 d . . . . .
O79 O 0.4893(3) 0.3910(3) 1.10505(19) 0.091(3) Uani 1 1 d . . . . .
O80 O 0.5520(3) 0.3862(3) 1.1023(2) 0.105(3) Uani 1 1 d . . . . .
O81 O 0.5233(3) 0.4690(3) 1.0928(2) 0.112(4) Uani 1 1 d D . . . .
O82 O 0.4664(2) 0.4414(3) 1.0541(2) 0.084(3) Uani 1 1 d . . . . .
O83 O 0.5352(3) 0.4294(3) 1.0453(2) 0.102(3) Uani 1 1 d . . . . .
O84 O 0.5007(2) 0.3599(3) 1.05156(18) 0.077(3) Uani 1 1 d . . . . .
O85 O 0.5140(3) 0.3036(3) 1.0918(2) 0.088(3) Uani 1 1 d . . . . .
O86 O 0.5081(2) 0.2777(3) 1.0413(2) 0.084(3) Uani 1 1 d . . . . .
O87 O 0.5401(3) 0.3803(4) 1.1561(2) 0.118(4) Uani 1 1 d D . . . .
O88 O 0.4910(3) 0.3137(4) 1.1415(2) 0.100(3) Uani 1 1 d . . . . .
O89 O 0.5641(3) 0.3026(3) 1.1353(2) 0.102(3) Uani 1 1 d . . . . .
O90 O 0.5091(3) 0.2442(4) 1.1359(2) 0.108(4) Uani 1 1 d . . . . .
O91 O 0.5734(3) 0.2128(4) 1.1336(2) 0.119(4) Uani 1 1 d D . . . .
O92 O 0.5707(3) 0.2537(3) 1.0823(2) 0.102(3) Uani 1 1 d . . . . .
O93 O 0.5188(3) 0.2093(3) 1.0844(2) 0.100(3) Uani 1 1 d . . . . .
O94 O 0.5677(3) 0.1713(3) 1.0579(3) 0.127(4) Uani 1 1 d D . . . .
O95 O 0.5019(3) 0.1831(4) 1.0267(2) 0.110(4) Uani 1 1 d . . . . .
O96 O 0.4846(3) 0.2393(3) 0.9869(2) 0.096(3) Uani 1 1 d . . . . .
O98 O 0.4672(3) 0.4207(3) 1.0096(2) 0.088(3) Uani 1 1 d . . . . .
O99 O 0.5225(3) 0.4132(4) 0.9866(2) 0.114(4) Uani 1 1 d D . . . .
O100 O 0.4860(3) 0.3353(3) 0.9935(2) 0.095(3) Uani 1 1 d . . . . .
O101 O 0.5487(3) 0.3403(4) 1.0198(2) 0.107(3) Uani 1 1 d . . . . .
O102 O 0.5560(3) 0.2429(4) 1.0200(2) 0.110(4) Uani 1 1 d . . . . .
O103 O 0.5341(3) 0.2917(4) 0.9710(2) 0.125(4) Uani 1 1 d D . . . .
O104 O 0.2915(3) -0.1246(4) 0.9140(3) 0.133(4) Uani 1 1 d . . . . .
O105 O 0.3909(3) -0.0058(4) 1.1100(2) 0.107(3) Uani 1 1 d . U . . .
P1 P 0.33270(15) 0.25460(15) 0.83327(10) 0.0998(15) Uani 1 1 d . . . . .
P2 P 0.39638(14) 0.18319(16) 0.90223(11) 0.1074(16) Uani 1 1 d . . . . .
P3 P 0.31936(14) -0.02198(17) 0.94371(15) 0.1179(19) Uani 1 1 d . . . . .
P4 P 0.21262(14) -0.03756(16) 0.90186(13) 0.0992(15) Uani 1 1 d . . . . .
P5 P 0.49606(12) 0.31161(15) 1.06058(10) 0.0835(13) Uani 1 1 d . . . . .
P6 P 0.47112(14) 0.20241(16) 1.00329(12) 0.1022(16) Uani 1 1 d . . . . .
P7 P 0.37583(15) 0.02108(16) 1.13121(12) 0.1025(16) Uani 1 1 d . . . . .
P8 P 0.38687(17) 0.0059(2) 1.04665(14) 0.1286(19) Uani 1 1 d . U . . .
V1 V 0.51369(8) 0.42144(9) 1.07830(6) 0.0952(9) Uani 1 1 d D . . . .
V2 V 0.27347(10) 0.25761(10) 0.76965(6) 0.1217(12) Uani 1 1 d D . . . .
V3 V 0.31665(9) 0.16269(9) 0.78821(6) 0.1074(11) Uani 1 1 d D . . . .
V4 V 0.51236(8) 0.38749(9) 1.01266(6) 0.0976(9) Uani 1 1 d D . . . .
V5 V 0.52129(8) 0.28833(10) 0.99981(7) 0.1016(10) Uani 1 1 d D . . . .
V6 V 0.14806(9) -0.04099(13) 0.84146(7) 0.1285(13) Uani 1 1 d D . . . .
V7 V 0.42124(10) 0.26006(10) 0.86295(7) 0.1125(11) Uani 1 1 d D . . . .
V8 V 0.38537(9) 0.16289(10) 0.83493(7) 0.1138(11) Uani 1 1 d D . . . .
V9 V 0.12975(9) -0.07680(12) 0.89580(8) 0.1222(12) Uani 1 1 d D . . . .
V10 V 0.54158(8) 0.21390(10) 1.05263(7) 0.1053(10) Uani 1 1 d D . . . .
V11 V 0.22976(9) -0.04272(11) 0.83617(7) 0.1203(12) Uani 1 1 d D . . . .
V12 V 0.33960(9) -0.00471(12) 1.18657(7) 0.1194(12) Uani 1 1 d D . . . .
V13 V 0.54712(8) 0.24767(10) 1.11406(7) 0.1024(10) Uani 1 1 d D . . . .
V14 V 0.52761(8) 0.35250(10) 1.12734(6) 0.1011(10) Uani 1 1 d D . . . .
V15 V 0.38356(10) 0.34852(10) 0.84069(6) 0.1129(11) Uani 1 1 d D . . . .
V16 V 0.32699(9) -0.07285(11) 1.13069(7) 0.1189(11) Uani 1 1 d D . . . .
V17 V 0.28901(9) -0.07430(11) 0.88568(8) 0.1234(12) Uani 1 1 d D . . . .
V18 V 0.39620(9) 0.02932(10) 0.97962(7) 0.1084(10) Uani 1 1 d D . . . .
V19 V 0.37655(10) -0.07339(10) 1.09029(8) 0.1239(12) Uani 1 1 d D . . . .
V20 V 0.30806(9) 0.34814(10) 0.79249(7) 0.1119(10) Uani 1 1 d D U . . .
V21 V 0.41151(9) 0.13015(9) 0.96564(7) 0.1086(10) Uani 1 1 d D . . . .
V22 V 0.19208(8) -0.11270(11) 0.94945(8) 0.1195(11) Uani 1 1 d D . . . .
V23 V 0.26910(8) -0.10860(10) 0.94597(8) 0.1183(12) Uani 1 1 d D . . . .
V24 V 0.40477(10) 0.05551(14) 1.19920(8) 0.1363(13) Uani 1 1 d D . . . .
V25 V 0.46206(10) 0.04815(13) 1.15961(9) 0.1417(14) Uani 1 1 d D . . . .
V26 V 0.44692(10) -0.00841(12) 1.10489(9) 0.1387(14) Uani 1 1 d D . . . .

loop_
_atom_site_aniso_label
_atom_site_aniso_U_11
_atom_site_aniso_U_22
_atom_site_aniso_U_33
_atom_site_aniso_U_23
_atom_site_aniso_U_13
_atom_site_aniso_U_12
O1 0.123(10) 0.156(11) 0.117(10) -0.037(9) 0.054(8) 0.013(8)
O2 0.108(9) 0.070(7) 0.166(11) 0.009(7) 0.039(8) -0.003(6)
O3 0.122(10) 0.085(8) 0.207(14) 0.020(9) 0.029(9) 0.010(7)
O4 0.086(8) 0.095(8) 0.123(10) 0.001(7) 0.029(7) -0.006(6)
O5 0.252(17) 0.070(8) 0.176(13) -0.039(8) 0.075(12) -0.053(10)
O6 0.136(11) 0.101(9) 0.206(14) 0.012(9) 0.081(10) -0.025(8)
O7 0.103(8) 0.102(8) 0.109(9) -0.011(7) 0.047(7) -0.021(7)
O8 0.147(11) 0.096(9) 0.186(13) -0.021(9) 0.069(10) -0.045(8)
O9 0.107(8) 0.129(9) 0.085(9) -0.026(7) 0.029(7) -0.007(7)
O10 0.154(12) 0.152(11) 0.108(9) -0.045(8) 0.050(8) -0.035(9)
O11 0.108(8) 0.126(9) 0.090(8) -0.034(7) 0.029(6) -0.009(7)
O12 0.144(11) 0.109(9) 0.153(11) -0.052(8) 0.044(9) -0.053(8)
O13 0.127(11) 0.215(15) 0.129(11) -0.073(10) 0.023(9) -0.024(10)
O14 0.117(9) 0.148(11) 0.080(8) -0.035(7) 0.031(7) 0.005(8)
O15 0.130(10) 0.163(11) 0.104(9) -0.056(8) 0.045(8) -0.016(8)
O16 0.099(8) 0.135(10) 0.101(9) -0.032(7) 0.036(7) 0.001(8)
O17 0.126(10) 0.158(11) 0.134(11) -0.045(9) 0.057(8) -0.007(8)
O18 0.106(8) 0.097(8) 0.125(9) -0.029(7) 0.046(7) -0.011(7)
O19 0.181(12) 0.064(7) 0.165(12) -0.044(7) 0.069(10) -0.013(7)
O20 0.156(12) 0.135(11) 0.223(15) -0.035(10) 0.114(11) 0.024(9)
O21 0.082(8) 0.080(7) 0.140(10) -0.030(6) 0.036(7) 0.001(6)
O22 0.091(8) 0.096(8) 0.102(8) -0.031(6) 0.022(6) -0.016(6)
O23 0.101(8) 0.106(8) 0.101(10) -0.031(7) 0.039(7) -0.009(6)
O24 0.100(8) 0.068(6) 0.107(9) 0.005(6) 0.039(6) -0.002(5)
O25 0.146(10) 0.073(7) 0.102(9) 0.000(6) 0.038(8) -0.013(7)
O26 0.097(8) 0.081(7) 0.192(12) -0.019(7) 0.088(8) 0.035(6)
O27 0.130(4) 0.128(4) 0.126(4) -0.001(2) 0.035(2) 0.000(2)
O28 0.154(11) 0.084(8) 0.141(10) -0.028(7) 0.058(8) 0.009(8)
O29 0.143(9) 0.068(7) 0.085(7) -0.011(6) 0.043(7) -0.003(6)
O30 0.114(4) 0.109(4) 0.110(4) 0.001(2) 0.024(2) 0.000(2)
O31 0.108(8) 0.065(7) 0.127(9) 0.015(6) 0.019(7) -0.011(6)
O32 0.127(9) 0.055(6) 0.098(8) 0.015(6) 0.025(7) 0.015(6)
O33 0.094(9) 0.101(8) 0.147(11) 0.000(7) 0.033(8) -0.005(7)
O34 0.168(12) 0.084(9) 0.199(14) -0.022(8) 0.055(10) 0.019(8)
O35 0.148(10) 0.076(7) 0.088(8) -0.020(6) 0.032(7) -0.013(7)
O36 0.153(10) 0.098(8) 0.092(8) -0.032(6) 0.055(8) -0.008(7)
O37 0.142(10) 0.089(8) 0.124(9) -0.046(7) 0.054(8) -0.001(7)
O38 0.129(10) 0.095(8) 0.131(10) -0.023(7) 0.038(8) 0.017(8)
O39 0.120(10) 0.095(8) 0.151(11) 0.010(7) 0.045(8) 0.007(7)
O40 0.122(9) 0.071(7) 0.092(8) -0.007(6) 0.019(7) 0.016(7)
O41 0.125(11) 0.107(9) 0.170(12) 0.042(8) 0.037(9) -0.012(8)
O42 0.105(4) 0.100(4) 0.100(4) -0.001(2) 0.023(2) 0.002(2)
O43 0.186(12) 0.101(8) 0.080(8) -0.004(7) 0.012(8) -0.011(8)
O44 0.173(12) 0.088(8) 0.119(10) 0.014(7) 0.010(8) 0.012(8)
O45 0.155(11) 0.083(7) 0.074(8) -0.011(6) 0.019(7) 0.007(7)
O46 0.151(10) 0.069(7) 0.067(7) -0.009(5) 0.016(6) 0.001(6)
O47 0.143(9) 0.067(6) 0.066(7) -0.018(5) 0.001(6) 0.012(6)
O48 0.215(13) 0.099(8) 0.050(7) -0.040(6) 0.019(7) 0.000(8)
O49 0.130(10) 0.104(9) 0.097(9) -0.023(7) 0.005(7) -0.003(7)
O50 0.183(12) 0.126(10) 0.095(9) -0.045(8) -0.030(9) 0.028(9)
O51 0.207(13) 0.100(8) 0.065(8) -0.024(6) -0.002(8) 0.019(9)
O52 0.108(4) 0.104(4) 0.104(4) -0.003(2) 0.022(2) 0.001(2)
O53 0.137(5) 0.118(5) 0.119(5) 0.004(4) 0.020(4) 0.006(4)
O54 0.104(4) 0.099(4) 0.100(4) -0.002(2) 0.021(2) 0.002(2)
O55 0.122(4) 0.116(4) 0.117(4) 0.002(2) 0.028(2) 0.001(2)
O56 0.168(12) 0.101(9) 0.162(13) 0.021(8) 0.081(10) -0.013(8)
O57 0.117(10) 0.117(10) 0.185(14) -0.021(9) 0.016(9) 0.019(8)
O58 0.108(11) 0.161(12) 0.208(15) -0.006(11) 0.049(10) 0.019(9)
O59 0.111(9) 0.143(11) 0.178(13) -0.021(9) 0.083(9) -0.019(8)
O60 0.122(10) 0.157(12) 0.145(11) -0.035(9) 0.049(9) -0.019(9)
O61 0.127(11) 0.213(16) 0.144(13) 0.012(11) 0.042(10) 0.030(10)
O62 0.141(10) 0.086(8) 0.102(9) 0.005(7) 0.060(8) -0.001(7)
O63 0.150(12) 0.232(16) 0.102(11) -0.018(10) 0.023(9) -0.017(11)
O64 0.142(10) 0.121(9) 0.092(8) -0.012(7) 0.058(7) -0.019(8)
O65 0.111(9) 0.136(10) 0.128(10) 0.024(8) 0.038(8) -0.009(8)
O66 0.137(10) 0.107(9) 0.113(10) -0.013(7) 0.057(9) -0.024(8)
O67 0.160(11) 0.158(11) 0.092(9) 0.017(8) 0.051(8) -0.014(9)
O68 0.121(9) 0.115(9) 0.103(9) 0.010(7) 0.062(7) -0.001(7)
O69 0.181(12) 0.104(9) 0.114(9) 0.028(7) 0.074(9) -0.024(8)
O70 0.140(10) 0.114(9) 0.092(8) -0.013(7) 0.048(7) -0.037(8)
O71 0.171(12) 0.090(8) 0.171(12) 0.000(8) 0.093(10) -0.031(8)
O72 0.149(11) 0.100(8) 0.118(10) 0.007(7) 0.066(9) -0.010(8)
O73 0.136(10) 0.096(8) 0.145(11) 0.042(8) 0.066(8) 0.025(7)
O74 0.150(6) 0.141(6) 0.149(6) 0.003(4) 0.042(4) 0.003(4)
O75 0.163(11) 0.066(7) 0.150(11) -0.008(7) 0.089(9) -0.026(7)
O76 0.119(4) 0.116(4) 0.116(4) 0.002(2) 0.032(2) -0.001(2)
O77 0.164(13) 0.140(11) 0.258(18) -0.011(11) 0.148(13) 0.015(10)
O78 0.141(11) 0.093(9) 0.225(15) -0.018(9) 0.107(10) 0.006(8)
O79 0.124(9) 0.078(7) 0.072(7) -0.012(5) 0.022(6) 0.008(6)
O80 0.101(8) 0.084(7) 0.115(9) 0.006(6) -0.006(7) -0.002(6)
O81 0.141(10) 0.094(8) 0.084(8) -0.002(6) -0.011(7) 0.004(7)
O82 0.098(7) 0.067(6) 0.082(8) 0.000(5) 0.011(6) 0.000(5)
O83 0.126(9) 0.085(7) 0.094(8) -0.007(6) 0.024(7) -0.034(6)
O84 0.089(7) 0.068(7) 0.074(7) -0.011(5) 0.020(5) -0.004(5)
O85 0.102(8) 0.068(6) 0.094(9) -0.004(6) 0.021(6) -0.001(6)
O86 0.098(8) 0.077(7) 0.080(7) -0.008(6) 0.027(6) 0.001(6)
O87 0.125(9) 0.128(9) 0.082(8) -0.032(7) -0.014(7) -0.002(7)
O88 0.120(9) 0.092(8) 0.088(8) -0.005(6) 0.024(6) 0.005(7)
O89 0.102(8) 0.110(8) 0.082(8) -0.005(6) -0.005(6) 0.009(6)
O90 0.115(9) 0.104(8) 0.119(9) 0.018(7) 0.056(7) 0.013(7)
O91 0.121(9) 0.112(9) 0.119(9) 0.021(7) 0.020(7) 0.023(7)
O92 0.105(9) 0.092(8) 0.105(8) 0.001(6) 0.019(7) 0.007(6)
O93 0.098(8) 0.088(7) 0.115(9) -0.001(6) 0.027(7) -0.005(6)
O94 0.128(10) 0.087(8) 0.178(12) 0.012(8) 0.060(9) 0.034(7)
O95 0.100(8) 0.104(8) 0.119(9) 0.000(7) 0.014(7) 0.014(7)
O96 0.124(9) 0.082(7) 0.085(8) -0.008(6) 0.033(6) -0.015(6)
O98 0.109(8) 0.077(7) 0.075(7) -0.014(5) 0.016(6) -0.019(6)
O99 0.135(10) 0.118(9) 0.097(9) 0.002(7) 0.045(7) -0.040(7)
O100 0.109(8) 0.075(7) 0.099(8) -0.014(6) 0.024(7) -0.015(6)
O101 0.091(8) 0.102(8) 0.135(10) 0.009(7) 0.042(7) 0.005(6)
O102 0.115(9) 0.098(8) 0.136(10) 0.002(7) 0.065(8) 0.021(7)
O103 0.151(11) 0.108(9) 0.128(10) 0.004(8) 0.054(9) 0.009(8)
O104 0.127(10) 0.078(8) 0.205(14) 0.016(8) 0.061(9) 0.013(7)
O105 0.109(4) 0.107(4) 0.107(4) 0.002(2) 0.028(2) -0.001(2)
P1 0.149(5) 0.068(3) 0.076(3) -0.007(3) 0.014(3) 0.005(3)
P2 0.143(5) 0.073(3) 0.104(4) 0.008(3) 0.023(3) -0.001(3)
P3 0.099(4) 0.077(3) 0.187(6) 0.000(4) 0.052(4) 0.000(3)
P4 0.100(4) 0.091(3) 0.112(5) -0.034(3) 0.035(3) -0.008(3)
P5 0.093(3) 0.078(3) 0.078(4) -0.005(3) 0.018(3) -0.005(3)
P6 0.125(4) 0.073(3) 0.120(4) -0.015(3) 0.051(4) -0.007(3)
P7 0.135(4) 0.081(3) 0.108(4) 0.002(3) 0.063(4) 0.000(3)
P8 0.136(3) 0.126(3) 0.127(3) -0.0006(18) 0.0391(19) 0.0019(19)
V1 0.116(2) 0.0748(19) 0.085(2) -0.0106(16) 0.0032(17) -0.0109(17)
V2 0.192(4) 0.086(2) 0.073(2) -0.0238(17) 0.003(2) 0.017(2)
V3 0.158(3) 0.076(2) 0.090(2) -0.0259(17) 0.033(2) 0.0061(19)
V4 0.112(2) 0.089(2) 0.092(2) -0.0119(17) 0.0248(18) -0.0163(18)
V5 0.122(2) 0.090(2) 0.102(2) -0.0111(17) 0.044(2) 0.0010(18)
V6 0.115(3) 0.162(3) 0.113(3) -0.063(2) 0.035(2) -0.020(2)
V7 0.135(3) 0.082(2) 0.116(3) 0.0077(18) 0.022(2) -0.002(2)
V8 0.151(3) 0.077(2) 0.115(3) -0.0104(18) 0.034(2) 0.004(2)
V9 0.105(3) 0.134(3) 0.131(3) -0.049(2) 0.034(2) -0.037(2)
V10 0.104(2) 0.095(2) 0.119(3) -0.0041(18) 0.0304(19) 0.0031(19)
V11 0.137(3) 0.112(3) 0.125(3) -0.047(2) 0.058(2) -0.008(2)
V12 0.141(3) 0.144(3) 0.083(2) 0.015(2) 0.047(2) -0.012(2)
V13 0.107(2) 0.092(2) 0.107(2) 0.0095(18) 0.0223(19) 0.0069(18)
V14 0.116(2) 0.092(2) 0.085(2) -0.0035(17) 0.0039(18) -0.0021(18)
V15 0.169(3) 0.068(2) 0.090(2) 0.0003(16) 0.008(2) 0.003(2)
V16 0.155(3) 0.098(2) 0.121(3) 0.0100(19) 0.066(2) -0.006(2)
V17 0.129(3) 0.097(2) 0.158(3) -0.021(2) 0.062(2) 0.008(2)
V18 0.131(3) 0.088(2) 0.115(3) -0.0001(18) 0.047(2) -0.017(2)
V19 0.166(3) 0.084(2) 0.145(3) 0.000(2) 0.082(3) 0.001(2)
V20 0.1412(18) 0.0944(16) 0.0922(17) -0.0030(13) 0.0125(14) 0.0098(14)
V21 0.149(3) 0.0685(19) 0.110(3) -0.0052(17) 0.034(2) -0.0132(19)
V22 0.109(3) 0.095(2) 0.162(3) -0.013(2) 0.047(2) -0.0135(19)
V23 0.112(3) 0.082(2) 0.171(3) -0.015(2) 0.055(2) -0.0016(19)
V24 0.133(3) 0.170(4) 0.113(3) -0.002(3) 0.042(2) -0.017(3)
V25 0.128(3) 0.137(3) 0.173(4) 0.002(3) 0.061(3) 0.001(2)
V26 0.159(3) 0.103(3) 0.179(4) -0.002(2) 0.090(3) 0.005(2)

loop_
_atom_type_symbol
_atom_type_description
_atom_type_scat_dispersion_real
_atom_type_scat_dispersion_imag
_atom_type_scat_source
C C 0.0033 0.0016 'International Tables Vol C Tables 4.2.6.8 and 6.1.1.4'
H H 0.0000 0.0000 'International Tables Vol C Tables 4.2.6.8 and 6.1.1.4'
N N 0.0061 0.0033 'International Tables Vol C Tables 4.2.6.8 and 6.1.1.4'
O O 0.0106 0.0060 'International Tables Vol C Tables 4.2.6.8 and 6.1.1.4'
P P 0.1023 0.0942 'International Tables Vol C Tables 4.2.6.8 and 6.1.1.4'
V V 0.3005 0.5294 'International Tables Vol C Tables 4.2.6.8 and 6.1.1.4'

loop_
_geom_angle_atom_site_label_1
_geom_angle_atom_site_label_2
_geom_angle_atom_site_label_3
_geom_angle
_geom_angle_site_symmetry_1
_geom_angle_site_symmetry_3
_geom_angle_publ_flag
O49 C10 O38 120.2(18) . . ?
O49 C10 C11 119(2) . . ?
O38 C10 C11 121(2) . . ?
C12 C11 C16 113.4(18) . . ?
C12 C11 C10 124.5(19) . . ?
C16 C11 C10 122.0(18) . . ?
C13 C12 C11 122.1(18) . . ?
C14 C13 C12 118.5(18) . . ?
C14 C13 N3 110.9(19) . . ?
C12 C13 N3 130.6(18) . . ?
C13 C14 C15 124.6(19) . . ?
C16 C15 C14 114.1(18) . . ?
C16 C15 C17 123.6(19) . . ?
C14 C15 C17 121.8(18) . . ?
C15 C16 C11 127.2(19) . . ?
O16 C17 O14 125.2(17) . . ?
O16 C17 C15 116.8(19) . . ?
O14 C17 C15 117.8(19) . . ?
O7 C27 O9 120.4(17) . . ?
O7 C27 C28 118.2(18) . . ?
O9 C27 C28 121.4(18) . . ?
C29 C28 C61 118.9(14) . 7_557 ?
C29 C28 C27 122.3(15) . . ?
C61 C28 C27 118.8(16) 7_557 . ?
C28 C29 C64 117.1(14) . 7_557 ?
C31 C30 C65 122.4(16) . 7_557 ?
C31 C30 N1 113.3(14) . . ?
C65 C30 N1 124.2(14) 7_557 . ?
C30 C31 C32 121.6(16) . . ?
C67 C32 C31 115.7(14) 7_557 . ?
C67 C32 C33 122.2(16) 7_557 . ?
C31 C32 C33 122.0(16) . . ?
O70 C33 O66 125.6(18) . . ?
O70 C33 C32 117.9(19) . . ?
O66 C33 C32 116.4(19) . . ?
O59 C43 O60 127(2) . . ?
O59 C43 C44 117(2) . . ?
O60 C43 C44 115(2) . . ?
C45 C44 C49 117.6(17) . . ?
C45 C44 C43 124(2) . . ?
C49 C44 C43 118.4(19) . . ?
C46 C45 C44 120.3(19) . . ?
C45 C46 C47 124.0(19) . . ?
C45 C46 N4 107.4(18) . 7_557 ?
C47 C46 N4 128.6(17) . 7_557 ?
C48 C47 C46 116.6(17) . . ?
C47 C48 C49 120.3(16) . . ?
C47 C48 C50 121.6(17) . . ?
C49 C48 C50 117.9(16) . . ?
C44 C49 C48 121.1(17) . . ?
O90 C50 O88 123.7(18) . . ?
O90 C50 C48 118.2(18) . . ?
O88 C50 C48 117.2(19) . . ?
O98 C60 O82 121.4(15) . . ?
O98 C60 C62 121.7(16) . . ?
O82 C60 C62 116.9(15) . . ?
C62 C61 C28 122.8(15) . 7_557 ?
C61 C62 C63 116.9(14) . . ?
C61 C62 C60 123.7(15) . . ?
C63 C62 C60 119.3(15) . . ?
C64 C63 C62 121.7(16) . . ?
C63 C64 C29 122.3(16) . 7_557 ?
C63 C64 N2 113.2(14) . 7_557 ?
C29 C64 N2 124.5(14) 7_557 7_557 ?
C30 C65 C66 117.3(15) 7_557 . ?
C67 C66 C65 118.3(15) . . ?
C67 C66 C68 125.8(15) . . ?
C65 C66 C68 115.9(15) . . ?
C66 C67 C32 124.5(15) . 7_557 ?
O45 C68 O54 126.2(17) . . ?
O45 C68 C66 122.1(17) . . ?
O54 C68 C66 111.5(16) . . ?
C70 C69 P7 121.3(13) . . ?
C71 C70 C75 120.0 . . ?
C71 C70 C69 116.9(18) . . ?
C75 C70 C69 123.1(18) . . ?
C73 C71 C70 120.0 . . ?
C71 C73 C72 120.0 . . ?
C73 C72 C74 120.0 . . ?
C75 C74 C72 120.0 . . ?
C74 C75 C70 120.0 . . ?
C74 C75 C76 115.7(19) . . ?
C70 C75 C76 124.3(19) . . ?
C75 C76 P8 118.2(14) . . ?
C79 C77 P6 115.9(16) . . ?
C84 C78 P5 119.0(13) . . ?
C80 C79 C84 121(2) . . ?
C80 C79 C77 118(2) . . ?
C84 C79 C77 120.2(19) . . ?
C79 C80 C81 121(2) . . ?
C80 C81 C82 116(2) . . ?
C83 C82 C81 123(2) . . ?
C82 C83 C84 122(2) . . ?
C79 C84 C78 127.1(19) . . ?
C79 C84 C83 116.9(18) . . ?
C78 C84 C83 116.0(18) . . ?
C87 C85 P2 119.0(15) . . ?
C88 C86 P1 119.0(12) . . ?
C92 C87 C85 124(2) . . ?
C92 C87 C88 112(2) . . ?
C85 C87 C88 123(2) . . ?
C89 C88 C86 116.1(19) . . ?
C89 C88 C87 122(2) . . ?
C86 C88 C87 122.0(19) . . ?
C88 C89 C90 118(2) . . ?
C91 C90 C89 122(2) . . ?
C92 C91 C90 113(2) . . ?
C91 C92 C87 134(2) . . ?
C95 C93 P3 122.9(15) . . ?
C96 C94 P4 118.7(13) . . ?
C93 C95 C100 119(2) . . ?
C93 C95 C96 119.3(19) . . ?
C100 C95 C96 121.7(19) . . ?
C95 C96 C94 130(2) . . ?
C95 C96 C97 117(2) . . ?
C94 C96 C97 113.0(19) . . ?
C98 C97 C96 118(2) . . ?
C97 C98 C99 125(2) . . ?
C98 C99 C100 112(2) . . ?
C95 C100 C99 125(2) . . ?
N2 N1 C30 105.8(13) . . ?
N1 N2 C64 106.5(12) . 7_557 ?
N4 N3 C13 102.3(17) . . ?
N3 N4 C46 102.7(18) . 7_557 ?
C3S N1S C4S 116.3(17) . . ?
C3S N1S C2S 112.9(16) . . ?
C4S N1S C2S 105.1(18) . . ?
C3S N1S C1S 103.8(17) . . ?
C4S N1S C1S 109.6(15) . . ?
C2S N1S C1S 109.2(15) . . ?
C11S N3S C9S 112.9(14) . . ?
C11S N3S C12S 106.6(12) . . ?
C9S N3S C12S 107.9(13) . . ?
C11S N3S C10S 110.9(13) . . ?
C9S N3S C10S 110.9(13) . . ?
C12S N3S C10S 107.3(13) . . ?
P3 O1 V17 130.0(7) . . ?
P3 O2 V23 131.8(8) . . ?
C26 O4 V23 122.8(10) . . ?
C26 O4 V22 125.3(11) . . ?
V23 O4 V22 102.4(5) . . ?
C21 O5 V22 121(2) . . ?
C21 O5 V23 132(3) . . ?
V22 O5 V23 105.3(6) . . ?
C27 O7 V22 132.9(12) . . ?
C22 O8 V22 121.0(15) . . ?
C22 O8 V9 116.7(15) . . ?
V22 O8 V9 111.2(5) . . ?
C27 O9 V9 137.4(12) . . ?
C24 O11 V9 124.8(11) . . ?
C24 O11 V6 125.5(12) . . ?
V9 O11 V6 102.5(5) . . ?
C23 O12 V9 128.0(17) . . ?
C23 O12 V6 124.9(17) . . ?
V9 O12 V6 103.1(6) . . ?
C17 O14 V6 131.1(12) . . ?
C18 O15 V11 119.0(13) . . ?
C18 O15 V6 121.2(13) . . ?
V11 O15 V6 112.6(5) . . ?
C17 O16 V11 132.4(12) . . ?
C19 O18 V11 122.1(11) . . ?
C19 O18 V17 125.6(10) . . ?
V11 O18 V17 101.8(5) . . ?
C25 O19 V17 130.5(16) . . ?
C25 O19 V11 119.2(15) . . ?
V17 O19 V11 99.9(5) . . ?
P4 O21 V23 129.3(6) . . ?
P4 O21 V17 130.5(7) . . ?
V23 O21 V17 94.9(4) . . ?
P4 O22 V22 131.5(6) . . ?
P4 O22 V9 130.4(7) . . ?
V22 O22 V9 95.6(4) . . ?
P4 O23 V11 130.9(7) . . ?
P4 O23 V6 130.7(6) . . ?
V11 O23 V6 95.7(5) . . ?
C101 O24 V18 125.6(8) . . ?
C101 O24 V21 125.9(8) . . ?
V18 O24 V21 106.3(5) . . ?
C102 O25 V21 126.6(10) . . ?
C102 O25 V18 125.1(10) . . ?
V21 O25 V18 106.8(5) . . ?
P8 O27 V18 166.9(9) . . ?
P6 O29 V21 148.9(7) . . ?
P2 O30 V8 134.3(7) . . ?
P2 O31 V7 132.0(7) . . ?
P2 O32 V21 149.7(7) . . ?
P3 O33 V18 165.4(8) . . ?
C8 O35 V3 124.7(10) . . ?
C8 O35 V8 126.3(10) . . ?
V3 O35 V8 103.9(5) . . ?
C2 O36 V8 128.2(13) . . ?
C2 O36 V3 120.5(12) . . ?
V8 O36 V3 101.3(5) . . ?
C10 O38 V3 136.6(12) . . ?
C6 O39 V7 122.2(13) . . ?
C6 O39 V8 118.7(12) . . ?
V7 O39 V8 112.5(6) . . ?
P1 O40 V8 129.2(6) . . ?
P1 O40 V7 130.3(6) . . ?
V8 O40 V7 96.4(4) . . ?
C7 O42 V15 125.3(10) . . ?
C7 O42 V7 124.4(10) . . ?
V15 O42 V7 103.2(5) . . ?
C4 O43 V15 129.5(16) . . ?
C4 O43 V7 125.8(16) . . ?
V15 O43 V7 101.4(5) . . ?
C68 O45 V15 133.7(12) . . ?
P1 O46 V20 132.3(6) . . ?
P1 O46 V15 129.8(6) . . ?
V20 O46 V15 96.9(4) . . ?
P1 O47 V2 129.2(6) . . ?
P1 O47 V3 131.5(6) . . ?
V2 O47 V3 95.6(4) . . ?
C3 O48 V2 119.2(12) . . ?
C3 O48 V3 119.5(11) . . ?
V2 O48 V3 112.3(5) . . ?
C10 O49 V2 132.3(13) . . ?
C1 O51 V2 122.3(12) . . ?
C1 O51 V20 128.8(13) . . ?
V2 O51 V20 102.7(6) . . ?
C9 O52 V20 131.7(11) . . ?
C9 O52 V2 121.0(11) . . ?
V20 O52 V2 102.6(5) . . ?
C68 O54 V20 130.6(11) . . ?
C5 O55 V20 127.7(12) . . ?
C5 O55 V15 120.1(12) . . ?
V20 O55 V15 112.1(6) . . ?
C41 O56 V25 129.4(14) . . ?
C41 O56 V26 123.3(13) . . ?
V25 O56 V26 103.9(6) . . ?
C35 O57 V26 122.3(15) . . ?
C35 O57 V25 122.4(15) . . ?
V26 O57 V25 101.3(7) . . ?
C43 O59 V25 133.2(14) . . ?
C43 O60 V24 127.4(14) . . ?
C38 O61 V24 125(2) . . ?
C38 O61 V25 120.1(19) . . ?
V24 O61 V25 114.5(8) . . ?
P7 O62 V24 129.0(6) . . ?
P7 O62 V25 131.5(6) . . ?
V24 O62 V25 95.5(5) . . ?
C42 O64 V24 127.4(11) . . ?
C42 O64 V12 126.5(11) . . ?
V24 O64 V12 102.4(6) . . ?
C37 O65 V24 126.4(13) . . ?
C37 O65 V12 124.7(14) . . ?
V24 O65 V12 102.0(6) . . ?
C33 O66 V12 132.1(12) . . ?
P7 O68 V16 129.8(6) . . ?
P7 O68 V12 130.7(7) . . ?
V16 O68 V12 97.8(4) . . ?
C34 O69 V16 122.2(13) . . ?
C34 O69 V12 121.4(12) . . ?
V16 O69 V12 110.2(5) . . ?
C33 O70 V16 132.4(12) . . ?
C40 O72 V19 127.8(11) . . ?
C40 O72 V16 122.1(11) . . ?
V19 O72 V16 102.2(6) . . ?
C36 O73 V19 124.8(13) . . ?
C36 O73 V16 121.0(12) . . ?
V19 O73 V16 101.3(5) . . ?
P8 O75 V19 127.2(7) . . ?
P8 O76 V26 136.0(8) . . ?
C39 O78 V26 120.4(16) . . ?
C39 O78 V19 117.9(17) . . ?
V26 O78 V19 114.4(6) . . ?
C59 O79 V14 128.7(9) . . ?
C59 O79 V1 125.8(9) . . ?
V14 O79 V1 100.9(5) . . ?
C52 O80 V14 125.1(11) . . ?
C52 O80 V1 123.7(11) . . ?
V14 O80 V1 102.3(5) . . ?
C60 O82 V1 133.5(10) . . ?
C53 O83 V1 122.6(10) . . ?
C53 O83 V4 117.5(10) . . ?
V1 O83 V4 110.6(5) . . ?
P5 O84 V4 131.3(5) . . ?
P5 O84 V1 129.4(5) . . ?
V4 O84 V1 97.0(4) . . ?
P5 O85 V14 129.3(5) . . ?
P5 O85 V13 132.5(6) . . ?
V14 O85 V13 96.3(4) . . ?
P5 O86 V5 129.4(6) . . ?
P5 O86 V10 130.1(6) . . ?
V5 O86 V10 95.1(4) . . ?
C50 O88 V14 129.8(12) . . ?
C51 O89 V13 125.1(12) . . ?
C51 O89 V14 119.8(12) . . ?
V13 O89 V14 111.7(5) . . ?
C50 O90 V13 135.1(12) . . ?
C54 O92 V13 122.2(10) . . ?
C54 O92 V10 123.2(10) . . ?
V13 O92 V10 101.9(5) . . ?
C57 O93 V13 123.5(11) . . ?
C57 O93 V10 130.1(11) . . ?
V13 O93 V10 104.2(5) . . ?
P6 O95 V10 130.5(7) . . ?
P6 O96 V5 131.8(6) . . ?
C60 O98 V4 135.7(11) . . ?
C58 O100 V5 123.8(10) . . ?
C58 O100 V4 126.3(10) . . ?
V5 O100 V4 102.3(5) . . ?
C55 O101 V4 119.8(12) . . ?
C55 O101 V5 124.6(12) . . ?
V4 O101 V5 100.4(5) . . ?
C56 O102 V10 118.3(11) . . ?
C56 O102 V5 119.0(12) . . ?
V10 O102 V5 112.7(5) . . ?
C20 O104 V17 122.5(12) . . ?
C20 O104 V23 116.8(13) . . ?
V17 O104 V23 112.8(5) . . ?
P7 O105 V19 130.9(6) . . ?
P7 O105 V26 129.2(7) . . ?
V19 O105 V26 94.5(4) . . ?
O46 P1 O47 111.0(6) . . ?
O46 P1 O40 112.0(7) . . ?
O47 P1 O40 112.7(6) . . ?
O46 P1 C86 103.7(7) . . ?
O47 P1 C86 106.4(7) . . ?
O40 P1 C86 110.4(7) . . ?
O30 P2 O31 107.7(7) . . ?
O30 P2 O32 110.4(6) . . ?
O31 P2 O32 110.3(6) . . ?
O30 P2 C85 115.8(8) . . ?
O31 P2 C85 106.7(7) . . ?
O32 P2 C85 105.7(7) . . ?
O1 P3 O2 110.7(7) . . ?
O1 P3 O33 113.5(7) . . ?
O2 P3 O33 109.2(7) . . ?
O1 P3 C93 106.4(9) . . ?
O2 P3 C93 111.8(8) . . ?
O33 P3 C93 105.2(8) . . ?
O23 P4 O22 111.3(6) . . ?
O23 P4 O21 112.3(6) . . ?
O22 P4 O21 112.3(7) . . ?
O23 P4 C94 103.6(7) . . ?
O22 P4 C94 107.7(7) . . ?
O21 P4 C94 109.2(7) . . ?
O84 P5 O86 111.9(6) . . ?
O84 P5 O85 111.8(5) . . ?
O86 P5 O85 111.2(6) . . ?
O84 P5 C78 106.4(7) . . ?
O86 P5 C78 111.2(7) . . ?
O85 P5 C78 103.9(7) . . ?
O96 P6 O95 109.6(7) . . ?
O96 P6 O29 109.8(6) . . ?
O95 P6 O29 111.3(6) . . ?
O96 P6 C77 114.9(8) . . ?
O95 P6 C77 105.9(8) . . ?
O29 P6 C77 105.3(8) . . ?
O105 P7 O62 112.5(7) . . ?
O105 P7 O68 112.0(7) . . ?
O62 P7 O68 111.7(7) . . ?
O105 P7 C69 110.0(8) . . ?
O62 P7 C69 107.7(8) . . ?
O68 P7 C69 102.5(8) . . ?
O76 P8 O27 109.0(8) . . ?
O76 P8 O75 110.9(8) . . ?
O27 P8 O75 110.5(7) . . ?
O76 P8 C76 117.0(9) . . ?
O27 P8 C76 106.5(8) . . ?
O75 P8 C76 102.8(8) . . ?
O81 V1 O80 98.4(5) . . ?
O81 V1 O79 102.7(5) . . ?
O80 V1 O79 78.4(5) . . ?
O81 V1 O83 98.3(5) . . ?
O80 V1 O83 96.9(5) . . ?
O79 V1 O83 158.9(4) . . ?
O81 V1 O82 94.7(5) . . ?
O80 V1 O82 163.6(4) . . ?
O79 V1 O82 89.3(4) . . ?
O83 V1 O82 90.7(4) . . ?
O81 V1 O84 170.9(5) . . ?
O80 V1 O84 86.7(4) . . ?
O79 V1 O84 85.6(4) . . ?
O83 V1 O84 73.5(4) . . ?
O82 V1 O84 81.6(4) . . ?
O81 V1 V14 106.0(4) . . ?
O80 V1 V14 39.0(3) . . ?
O79 V1 V14 39.5(3) . . ?
O83 V1 V14 131.5(3) . . ?
O82 V1 V14 127.3(3) . . ?
O84 V1 V14 82.7(2) . . ?
O50 V2 O48 98.1(5) . . ?
O50 V2 O51 101.2(6) . . ?
O48 V2 O51 91.8(5) . . ?
O50 V2 O52 103.7(5) . . ?
O48 V2 O52 157.2(5) . . ?
O51 V2 O52 77.3(5) . . ?
O50 V2 O49 94.0(7) . . ?
O48 V2 O49 92.9(5) . . ?
O51 V2 O49 163.4(4) . . ?
O52 V2 O49 92.5(5) . . ?
O50 V2 O47 169.6(5) . . ?
O48 V2 O47 73.7(4) . . ?
O51 V2 O47 85.8(4) . . ?
O52 V2 O47 85.4(4) . . ?
O49 V2 O47 80.3(4) . . ?
O50 V2 V20 107.0(5) . . ?
O48 V2 V20 127.1(4) . . ?
O51 V2 V20 38.6(3) . . ?
O52 V2 V20 38.7(3) . . ?
O49 V2 V20 129.7(3) . . ?
O47 V2 V20 83.3(3) . . ?
O37 V3 O35 103.5(5) . . ?
O37 V3 O36 99.1(5) . . ?
O35 V3 O36 77.8(5) . . ?
O37 V3 O38 95.8(5) . . ?
O35 V3 O38 90.2(5) . . ?
O36 V3 O38 162.7(4) . . ?
O37 V3 O48 99.3(5) . . ?
O35 V3 O48 157.2(4) . . ?
O36 V3 O48 97.7(5) . . ?
O38 V3 O48 88.5(5) . . ?
O37 V3 O47 171.5(5) . . ?
O35 V3 O47 85.0(4) . . ?
O36 V3 O47 83.5(4) . . ?
O38 V3 O47 83.1(4) . . ?
O48 V3 O47 72.3(4) . . ?
O37 V3 V8 105.2(5) . . ?
O35 V3 V8 38.3(3) . . ?
O36 V3 V8 39.5(3) . . ?
O38 V3 V8 127.2(4) . . ?
O48 V3 V8 132.9(4) . . ?
O47 V3 V8 81.9(3) . . ?
O99 V4 O101 99.7(6) . . ?
O99 V4 O100 102.1(5) . . ?
O101 V4 O100 78.6(5) . . ?
O99 V4 O98 95.2(5) . . ?
O101 V4 O98 162.6(4) . . ?
O100 V4 O98 89.6(4) . . ?
O99 V4 O83 99.7(5) . . ?
O101 V4 O83 97.5(5) . . ?
O100 V4 O83 158.3(4) . . ?
O98 V4 O83 88.8(4) . . ?
O99 V4 O84 172.8(5) . . ?
O101 V4 O84 82.9(4) . . ?
O100 V4 O84 85.0(4) . . ?
O98 V4 O84 83.4(4) . . ?
O83 V4 O84 73.2(4) . . ?
O99 V4 V5 103.8(4) . . ?
O101 V4 V5 40.1(3) . . ?
O100 V4 V5 38.5(3) . . ?
O98 V4 V5 127.1(3) . . ?
O83 V4 V5 134.0(3) . . ?
O84 V4 V5 82.6(2) . . ?
O103 V5 O100 100.4(5) . . ?
O103 V5 O101 97.2(6) . . ?
O100 V5 O101 78.7(4) . . ?
O103 V5 O102 98.4(5) . . ?
O100 V5 O102 160.4(5) . . ?
O101 V5 O102 93.4(5) . . ?
O103 V5 O96 97.4(5) . . ?
O100 V5 O96 92.0(4) . . ?
O101 V5 O96 163.9(4) . . ?
O102 V5 O96 91.1(5) . . ?
O103 V5 O86 173.5(5) . . ?
O100 V5 O86 86.1(4) . . ?
O101 V5 O86 83.7(4) . . ?
O102 V5 O86 75.1(4) . . ?
O96 V5 O86 82.6(4) . . ?
O103 V5 V4 101.1(4) . . ?
O100 V5 V4 39.2(3) . . ?
O101 V5 V4 39.5(3) . . ?
O102 V5 V4 130.7(4) . . ?
O96 V5 V4 130.0(3) . . ?
O86 V5 V4 83.7(3) . . ?
O13 V6 O11 102.2(6) . . ?
O13 V6 O12 100.9(7) . . ?
O11 V6 O12 76.4(5) . . ?
O13 V6 O15 100.9(6) . . ?
O11 V6 O15 156.3(5) . . ?
O12 V6 O15 93.9(6) . . ?
O13 V6 O14 95.4(7) . . ?
O11 V6 O14 91.1(5) . . ?
O12 V6 O14 161.1(5) . . ?
O15 V6 O14 92.1(5) . . ?
O13 V6 O23 172.2(6) . . ?
O11 V6 O23 84.7(4) . . ?
O12 V6 O23 84.0(5) . . ?
O15 V6 O23 72.6(4) . . ?
O14 V6 O23 80.7(4) . . ?
O13 V6 V9 104.8(5) . . ?
O11 V6 V9 38.5(4) . . ?
O12 V6 V9 37.9(4) . . ?
O15 V6 V9 128.5(4) . . ?
O14 V6 V9 128.2(3) . . ?
O23 V6 V9 82.8(3) . . ?
O41 V7 O42 102.9(6) . . ?
O41 V7 O39 100.3(6) . . ?
O42 V7 O39 156.0(5) . . ?
O41 V7 O43 97.2(6) . . ?
O42 V7 O43 77.5(5) . . ?
O39 V7 O43 93.5(5) . . ?
O41 V7 O31 95.3(5) . . ?
O42 V7 O31 94.8(4) . . ?
O39 V7 O31 89.1(5) . . ?
O43 V7 O31 166.5(5) . . ?
O41 V7 O40 173.3(6) . . ?
O42 V7 O40 83.8(4) . . ?
O39 V7 O40 73.0(4) . . ?
O43 V7 O40 83.4(5) . . ?
O31 V7 O40 84.7(4) . . ?
O41 V7 V15 102.6(4) . . ?
O42 V7 V15 38.3(3) . . ?
O39 V7 V15 129.3(4) . . ?
O43 V7 V15 39.2(4) . . ?
O31 V7 V15 132.3(3) . . ?
O40 V7 V15 82.1(3) . . ?
O34 V8 O30 95.8(6) . . ?
O34 V8 O35 103.6(6) . . ?
O30 V8 O35 89.0(5) . . ?
O34 V8 O36 100.3(6) . . ?
O30 V8 O36 160.8(5) . . ?
O35 V8 O36 77.1(5) . . ?
O34 V8 O39 95.9(6) . . ?
O30 V8 O39 94.1(5) . . ?
O35 V8 O39 159.9(5) . . ?
O36 V8 O39 94.7(5) . . ?
O34 V8 O40 168.6(6) . . ?
O30 V8 O40 82.3(4) . . ?
O35 V8 O40 87.7(4) . . ?
O36 V8 O40 84.0(4) . . ?
O39 V8 O40 73.1(4) . . ?
O34 V8 V3 106.0(5) . . ?
O30 V8 V3 125.5(4) . . ?
O35 V8 V3 37.9(3) . . ?
O36 V8 V3 39.2(3) . . ?
O39 V8 V3 131.1(4) . . ?
O40 V8 V3 84.1(3) . . ?
O10 V9 O12 98.5(5) . . ?
O10 V9 O11 102.7(6) . . ?
O12 V9 O11 78.1(5) . . ?
O10 V9 O9 96.9(5) . . ?
O12 V9 O9 162.4(5) . . ?
O11 V9 O9 90.2(5) . . ?
O10 V9 O8 100.0(6) . . ?
O12 V9 O8 95.4(6) . . ?
O11 V9 O8 157.0(5) . . ?
O9 V9 O8 90.3(5) . . ?
O10 V9 O22 173.2(6) . . ?
O12 V9 O22 84.1(4) . . ?
O11 V9 O22 84.0(4) . . ?
O9 V9 O22 81.6(4) . . ?
O8 V9 O22 73.4(5) . . ?
O10 V9 V6 103.7(5) . . ?
O12 V9 V6 39.0(4) . . ?
O11 V9 V6 39.1(3) . . ?
O9 V9 V6 128.1(4) . . ?
O8 V9 V6 130.8(4) . . ?
O22 V9 V6 82.3(3) . . ?
O94 V10 O93 102.4(5) . . ?
O94 V10 O95 96.6(6) . . ?
O93 V10 O95 91.3(5) . . ?
O94 V10 O102 100.0(5) . . ?
O93 V10 O102 156.9(4) . . ?
O95 V10 O102 91.8(5) . . ?
O94 V10 O92 96.7(6) . . ?
O93 V10 O92 76.8(5) . . ?
O95 V10 O92 163.8(5) . . ?
O102 V10 O92 95.0(5) . . ?
O94 V10 O86 173.1(5) . . ?
O93 V10 O86 84.3(4) . . ?
O95 V10 O86 84.8(4) . . ?
O102 V10 O86 73.2(4) . . ?
O92 V10 O86 83.2(4) . . ?
O94 V10 V13 101.9(5) . . ?
O93 V10 V13 37.9(3) . . ?
O95 V10 V13 128.4(4) . . ?
O102 V10 V13 130.5(4) . . ?
O92 V10 V13 38.9(3) . . ?
O86 V10 V13 82.3(3) . . ?
O17 V11 O15 99.8(6) . . ?
O17 V11 O18 102.2(6) . . ?
O15 V11 O18 157.9(5) . . ?
O17 V11 O19 100.0(6) . . ?
O15 V11 O19 95.0(6) . . ?
O18 V11 O19 78.6(5) . . ?
O17 V11 O16 95.1(6) . . ?
O15 V11 O16 91.2(5) . . ?
O18 V11 O16 89.5(5) . . ?
O19 V11 O16 162.4(5) . . ?
O17 V11 O23 172.4(6) . . ?
O15 V11 O23 72.8(4) . . ?
O18 V11 O23 85.3(4) . . ?
O19 V11 O23 82.5(5) . . ?
O16 V11 O23 83.6(4) . . ?
O17 V11 V17 102.7(5) . . ?
O15 V11 V17 132.0(4) . . ?
O18 V11 V17 39.0(3) . . ?
O19 V11 V17 39.6(4) . . ?
O16 V11 V17 127.8(3) . . ?
O23 V11 V17 83.8(3) . . ?
O67 V12 O65 101.6(6) . . ?
O67 V12 O66 93.9(6) . . ?
O65 V12 O66 161.7(5) . . ?
O67 V12 O64 103.4(6) . . ?
O65 V12 O64 77.7(5) . . ?
O66 V12 O64 89.3(5) . . ?
O67 V12 O69 97.8(6) . . ?
O65 V12 O69 94.8(6) . . ?
O66 V12 O69 92.8(5) . . ?
O64 V12 O69 158.5(5) . . ?
O67 V12 O68 169.2(6) . . ?
O65 V12 O68 85.3(5) . . ?
O66 V12 O68 80.9(4) . . ?
O64 V12 O68 86.1(4) . . ?
O69 V12 O68 73.1(4) . . ?
O67 V12 V24 108.8(5) . . ?
O65 V12 V24 39.2(4) . . ?
O66 V12 V24 126.0(4) . . ?
O64 V12 V24 38.6(4) . . ?
O69 V12 V24 129.5(4) . . ?
O68 V12 V24 81.8(3) . . ?
O91 V13 O93 103.2(5) . . ?
O91 V13 O89 97.9(5) . . ?
O93 V13 O89 158.8(4) . . ?
O91 V13 O92 99.0(5) . . ?
O93 V13 O92 77.1(4) . . ?
O89 V13 O92 99.5(5) . . ?
O91 V13 O90 96.7(5) . . ?
O93 V13 O90 89.3(5) . . ?
O89 V13 O90 88.4(5) . . ?
O92 V13 O90 161.2(5) . . ?
O91 V13 O85 171.5(5) . . ?
O93 V13 O85 85.2(4) . . ?
O89 V13 O85 73.6(4) . . ?
O92 V13 O85 83.5(4) . . ?
O90 V13 O85 82.4(4) . . ?
O91 V13 V10 104.0(4) . . ?
O93 V13 V10 37.9(3) . . ?
O89 V13 V10 135.3(3) . . ?
O92 V13 V10 39.2(3) . . ?
O90 V13 V10 126.1(4) . . ?
O85 V13 V10 83.1(3) . . ?
O87 V14 O80 100.0(6) . . ?
O87 V14 O79 102.1(5) . . ?
O80 V14 O79 78.3(4) . . ?
O87 V14 O89 98.9(5) . . ?
O80 V14 O89 93.5(5) . . ?
O79 V14 O89 158.5(4) . . ?
O87 V14 O88 95.5(6) . . ?
O80 V14 O88 162.1(4) . . ?
O79 V14 O88 90.0(4) . . ?
O89 V14 O88 92.8(4) . . ?
O87 V14 O85 170.1(5) . . ?
O80 V14 O85 85.5(4) . . ?
O79 V14 O85 87.0(4) . . ?
O89 V14 O85 72.5(4) . . ?
O88 V14 O85 80.4(4) . . ?
O87 V14 V1 106.7(5) . . ?
O80 V14 V1 38.7(3) . . ?
O79 V14 V1 39.6(3) . . ?
O89 V14 V1 128.2(3) . . ?
O88 V14 V1 127.5(3) . . ?
O85 V14 V1 82.8(3) . . ?
O44 V15 O43 100.6(6) . . ?
O44 V15 O42 104.8(5) . . ?
O43 V15 O42 77.9(5) . . ?
O44 V15 O45 93.7(6) . . ?
O43 V15 O45 163.2(5) . . ?
O42 V15 O45 89.9(4) . . ?
O44 V15 O55 97.9(5) . . ?
O43 V15 O55 97.9(5) . . ?
O42 V15 O55 157.3(5) . . ?
O45 V15 O55 88.9(5) . . ?
O44 V15 O46 169.1(5) . . ?
O43 V15 O46 83.4(4) . . ?
O42 V15 O46 85.9(4) . . ?
O45 V15 O46 84.2(4) . . ?
O55 V15 O46 71.4(4) . . ?
O44 V15 V7 106.1(4) . . ?
O43 V15 V7 39.4(3) . . ?
O42 V15 V7 38.5(3) . . ?
O45 V15 V7 127.5(3) . . ?
O55 V15 V7 133.6(4) . . ?
O46 V15 V7 83.5(3) . . ?
O71 V16 O73 101.5(6) . . ?
O71 V16 O69 97.3(6) . . ?
O73 V16 O69 97.4(5) . . ?
O71 V16 O70 96.4(6) . . ?
O73 V16 O70 158.8(5) . . ?
O69 V16 O70 91.4(5) . . ?
O71 V16 O72 103.5(6) . . ?
O73 V16 O72 77.3(5) . . ?
O69 V16 O72 159.1(5) . . ?
O70 V16 O72 87.7(5) . . ?
O71 V16 O68 169.6(5) . . ?
O73 V16 O68 83.3(5) . . ?
O69 V16 O68 72.8(4) . . ?
O70 V16 O68 81.0(4) . . ?
O72 V16 O68 86.5(4) . . ?
O71 V16 V19 105.5(4) . . ?
O73 V16 V19 39.3(3) . . ?
O69 V16 V19 133.8(4) . . ?
O70 V16 V19 124.4(3) . . ?
O72 V16 V19 38.0(4) . . ?
O68 V16 V19 84.1(3) . . ?
O20 V17 O1 94.8(7) . . ?
O20 V17 O19 98.3(7) . . ?
O1 V17 O19 164.9(5) . . ?
O20 V17 O18 103.5(7) . . ?
O1 V17 O18 90.1(5) . . ?
O19 V17 O18 79.6(5) . . ?
O20 V17 O104 99.9(7) . . ?
O1 V17 O104 91.0(6) . . ?
O19 V17 O104 94.1(5) . . ?
O18 V17 O104 156.4(5) . . ?
O20 V17 O21 173.6(6) . . ?
O1 V17 O21 86.0(4) . . ?
O19 V17 O21 81.8(4) . . ?
O18 V17 O21 82.8(4) . . ?
O104 V17 O21 73.7(4) . . ?
O20 V17 V11 102.5(6) . . ?
O1 V17 V11 128.8(4) . . ?
O19 V17 V11 40.5(4) . . ?
O18 V17 V11 39.2(3) . . ?
O104 V17 V11 131.4(4) . . ?
O21 V17 V11 81.7(3) . . ?
O26 V18 O33 103.8(5) . . ?
O26 V18 O27 106.0(6) . . ?
O33 V18 O27 86.2(5) . . ?
O26 V18 O24 106.1(5) . . ?
O33 V18 O24 92.9(5) . . ?
O27 V18 O24 147.1(5) . . ?
O26 V18 O25 102.8(5) . . ?
O33 V18 O25 152.7(5) . . ?
O27 V18 O25 92.3(5) . . ?
O24 V18 O25 73.8(4) . . ?
O74 V19 O72 102.1(6) . . ?
O74 V19 O73 97.5(6) . . ?
O72 V19 O73 79.2(5) . . ?
O74 V19 O78 100.4(6) . . ?
O72 V19 O78 157.2(5) . . ?
O73 V19 O78 93.8(6) . . ?
O74 V19 O75 94.4(6) . . ?
O72 V19 O75 90.8(5) . . ?
O73 V19 O75 165.8(5) . . ?
O78 V19 O75 91.6(5) . . ?
O74 V19 O105 173.9(6) . . ?
O72 V19 O105 84.0(5) . . ?
O73 V19 O105 82.8(5) . . ?
O78 V19 O105 73.6(5) . . ?
O75 V19 O105 86.2(4) . . ?
O74 V19 V16 102.1(5) . . ?
O72 V19 V16 39.9(4) . . ?
O73 V19 V16 39.4(3) . . ?
O78 V19 V16 130.0(5) . . ?
O75 V19 V16 130.0(4) . . ?
O105 V19 V16 82.0(3) . . ?
O53 V20 O55 98.4(6) . . ?
O53 V20 O52 104.4(5) . . ?
O55 V20 O52 157.2(5) . . ?
O53 V20 O51 98.7(5) . . ?
O55 V20 O51 99.2(6) . . ?
O52 V20 O51 77.4(6) . . ?
O53 V20 O54 95.0(5) . . ?
O55 V20 O54 89.5(5) . . ?
O52 V20 O54 88.7(4) . . ?
O51 V20 O54 162.5(5) . . ?
O53 V20 O46 171.7(5) . . ?
O55 V20 O46 73.5(5) . . ?
O52 V20 O46 83.7(4) . . ?
O51 V20 O46 84.5(4) . . ?
O54 V20 O46 83.5(4) . . ?
O53 V20 V2 105.9(4) . . ?
O55 V20 V2 133.3(4) . . ?
O52 V20 V2 38.7(3) . . ?
O51 V20 V2 38.7(4) . . ?
O54 V20 V2 126.3(3) . . ?
O46 V20 V2 81.4(3) . . ?
O28 V21 O32 102.1(5) . . ?
O28 V21 O29 104.2(5) . . ?
O32 V21 O29 86.8(4) . . ?
O28 V21 O25 101.1(6) . . ?
O32 V21 O25 155.8(5) . . ?
O29 V21 O25 94.2(5) . . ?
O28 V21 O24 101.7(5) . . ?
O32 V21 O24 95.5(4) . . ?
O29 V21 O24 152.9(4) . . ?
O25 V21 O24 73.0(4) . . ?
O6 V22 O5 101.0(6) . . ?
O6 V22 O4 102.4(6) . . ?
O5 V22 O4 76.7(5) . . ?
O6 V22 O8 98.1(6) . . ?
O5 V22 O8 96.8(6) . . ?
O4 V22 O8 159.3(5) . . ?
O6 V22 O7 95.8(6) . . ?
O5 V22 O7 160.3(5) . . ?
O4 V22 O7 89.7(4) . . ?
O8 V22 O7 90.9(5) . . ?
O6 V22 O22 171.5(6) . . ?
O5 V22 O22 81.5(5) . . ?
O4 V22 O22 86.0(4) . . ?
O8 V22 O22 73.5(5) . . ?
O7 V22 O22 83.3(4) . . ?
O6 V22 V23 104.8(5) . . ?
O5 V22 V23 37.7(4) . . ?
O4 V22 V23 39.0(3) . . ?
O8 V22 V23 131.7(4) . . ?
O7 V22 V23 127.3(3) . . ?
O22 V22 V23 82.3(3) . . ?
O3 V23 O5 99.8(6) . . ?
O3 V23 O4 102.2(6) . . ?
O5 V23 O4 75.6(5) . . ?
O3 V23 O2 96.9(6) . . ?
O5 V23 O2 160.9(5) . . ?
O4 V23 O2 92.0(5) . . ?
O3 V23 O104 96.8(6) . . ?
O5 V23 O104 95.9(6) . . ?
O4 V23 O104 160.2(5) . . ?
O2 V23 O104 91.2(5) . . ?
O3 V23 O21 171.2(6) . . ?
O5 V23 O21 82.6(5) . . ?
O4 V23 O21 86.6(4) . . ?
O2 V23 O21 82.3(4) . . ?
O104 V23 O21 74.5(4) . . ?
O3 V23 V22 103.7(5) . . ?
O5 V23 V22 36.9(4) . . ?
O4 V23 V22 38.7(3) . . ?
O2 V23 V22 129.2(3) . . ?
O104 V23 V22 130.6(4) . . ?
O21 V23 V22 83.3(3) . . ?
O63 V24 O61 98.6(7) . . ?
O63 V24 O64 101.9(6) . . ?
O61 V24 O64 159.0(6) . . ?
O63 V24 O65 101.0(7) . . ?
O61 V24 O65 94.3(6) . . ?
O64 V24 O65 77.6(5) . . ?
O63 V24 O60 92.3(7) . . ?
O61 V24 O60 92.4(6) . . ?
O64 V24 O60 91.1(5) . . ?
O65 V24 O60 163.9(5) . . ?
O63 V24 O62 168.7(7) . . ?
O61 V24 O62 73.2(6) . . ?
O64 V24 O62 87.0(5) . . ?
O65 V24 O62 87.5(5) . . ?
O60 V24 O62 80.5(5) . . ?
O63 V24 V12 107.5(6) . . ?
O61 V24 V12 129.0(5) . . ?
O64 V24 V12 39.0(4) . . ?
O65 V24 V12 38.8(4) . . ?
O60 V24 V12 128.3(4) . . ?
O62 V24 V12 83.8(3) . . ?
O58 V25 O56 102.6(7) . . ?
O58 V25 O57 99.4(6) . . ?
O56 V25 O57 78.0(6) . . ?
O58 V25 O61 101.7(7) . . ?
O56 V25 O61 155.6(6) . . ?
O57 V25 O61 99.2(7) . . ?
O58 V25 O59 94.0(6) . . ?
O56 V25 O59 90.4(6) . . ?
O57 V25 O59 163.9(6) . . ?
O61 V25 O59 86.7(6) . . ?
O58 V25 O62 173.1(6) . . ?
O56 V25 O62 83.9(5) . . ?
O57 V25 O62 84.0(5) . . ?
O61 V25 O62 71.7(5) . . ?
O59 V25 O62 83.7(4) . . ?
O58 V25 V26 103.4(5) . . ?
O56 V25 V26 38.6(4) . . ?
O57 V25 V26 39.3(5) . . ?
O61 V25 V26 134.3(5) . . ?
O59 V25 V26 128.4(4) . . ?
O62 V25 V26 83.0(3) . . ?
O77 V26 O56 102.6(7) . . ?
O77 V26 O78 98.9(6) . . ?
O56 V26 O78 156.8(5) . . ?
O77 V26 O57 97.5(7) . . ?
O56 V26 O57 76.8(6) . . ?
O78 V26 O57 91.9(6) . . ?
O77 V26 O76 102.3(7) . . ?
O56 V26 O76 91.1(5) . . ?
O78 V26 O76 92.8(6) . . ?
O57 V26 O76 158.7(5) . . ?
O77 V26 O105 171.9(6) . . ?
O56 V26 O105 85.4(5) . . ?
O78 V26 O105 73.0(5) . . ?
O57 V26 O105 82.8(5) . . ?
O76 V26 O105 78.7(4) . . ?
O77 V26 V25 102.1(6) . . ?
O56 V26 V25 37.4(4) . . ?
O78 V26 V25 128.6(5) . . ?
O57 V26 V25 39.4(4) . . ?
O76 V26 V25 126.7(4) . . ?
O105 V26 V25 83.3(3) . . ?

loop_
_geom_bond_atom_site_label_1
_geom_bond_atom_site_label_2
_geom_bond_distance
_geom_bond_site_symmetry_2
_geom_bond_publ_flag
C1 O51 1.47(2) . ?
C2 O36 1.39(2) . ?
C3 O48 1.40(2) . ?
C4 O43 1.49(3) . ?
C5 O55 1.43(2) . ?
C6 O39 1.37(2) . ?
C7 O42 1.446(18) . ?
C8 O35 1.394(17) . ?
C9 O52 1.392(19) . ?
C10 O49 1.29(2) . ?
C10 O38 1.29(2) . ?
C10 C11 1.48(2) . ?
C11 C12 1.38(2) . ?
C11 C16 1.40(2) . ?
C12 C13 1.37(2) . ?
C13 C14 1.31(2) . ?
C13 N3 1.542(15) . ?
C14 C15 1.39(2) . ?
C15 C16 1.31(2) . ?
C15 C17 1.46(2) . ?
C17 O16 1.26(2) . ?
C17 O14 1.278(19) . ?
C18 O15 1.45(3) . ?
C19 O18 1.43(2) . ?
C20 O104 1.45(2) . ?
C21 O5 1.13(4) . ?
C22 O8 1.40(3) . ?
C23 O12 1.37(3) . ?
C24 O11 1.40(2) . ?
C25 O19 1.47(3) . ?
C26 O4 1.42(2) . ?
C27 O7 1.296(18) . ?
C27 O9 1.254(18) . ?
C27 C28 1.44(2) . ?
C28 C29 1.413(18) . ?
C28 C61 1.342(17) 7_557 ?
C29 C64 1.351(18) 7_557 ?
C30 C31 1.297(18) . ?
C30 C65 1.411(19) 7_557 ?
C30 N1 1.518(18) . ?
C31 C32 1.382(19) . ?
C32 C67 1.397(18) 7_557 ?
C32 C33 1.49(2) . ?
C33 O70 1.28(2) . ?
C33 O66 1.28(2) . ?
C34 O69 1.34(2) . ?
C35 O57 1.40(3) . ?
C36 O73 1.42(2) . ?
C37 O65 1.38(2) . ?
C38 O61 1.28(3) . ?
C39 O78 1.33(3) . ?
C40 O72 1.42(2) . ?
C41 O56 1.37(2) . ?
C42 O64 1.46(2) . ?
C43 O59 1.25(2) . ?
C43 O60 1.28(2) . ?
C43 C44 1.53(2) . ?
C44 C45 1.42(2) . ?
C44 C49 1.39(2) . ?
C45 C46 1.31(2) . ?
C46 C47 1.43(2) . ?
C46 N4 1.62(2) 7_557 ?
C47 C48 1.370(19) . ?
C48 C49 1.42(2) . ?
C48 C50 1.49(2) . ?
C50 O90 1.27(2) . ?
C50 O88 1.26(2) . ?
C51 O89 1.43(2) . ?
C52 O80 1.43(2) . ?
C53 O83 1.430(19) . ?
C54 O92 1.461(19) . ?
C55 O101 1.46(2) . ?
C56 O102 1.40(2) . ?
C57 O93 1.42(2) . ?
C58 O100 1.414(18) . ?
C59 O79 1.441(17) . ?
C60 O98 1.274(17) . ?
C60 O82 1.296(18) . ?
C60 C62 1.454(19) . ?
C61 C62 1.356(17) . ?
C62 C63 1.369(18) . ?
C63 C64 1.317(18) . ?
C64 N2 1.578(18) 7_557 ?
C65 C66 1.398(19) . ?
C66 C67 1.321(17) . ?
C66 C68 1.51(2) . ?
C68 O45 1.195(17) . ?
C68 O54 1.307(18) . ?
C69 C70 1.45(2) . ?
C69 P7 1.807(18) . ?
C70 C71 1.3900 . ?
C70 C75 1.3900 . ?
C71 C73 1.3900 . ?
C73 C72 1.3900 . ?
C72 C74 1.3900 . ?
C74 C75 1.3900 . ?
C75 C76 1.47(2) . ?
C76 P8 1.93(2) . ?
C77 C79 1.44(2) . ?
C77 P6 1.90(2) . ?
C78 C84 1.40(2) . ?
C78 P5 1.856(16) . ?
C79 C80 1.39(2) . ?
C79 C84 1.45(2) . ?
C80 C81 1.46(3) . ?
C81 C82 1.43(3) . ?
C82 C83 1.34(2) . ?
C83 C84 1.44(2) . ?
C85 C87 1.40(2) . ?
C85 P2 1.948(18) . ?
C86 C88 1.54(2) . ?
C86 P1 1.846(16) . ?
C87 C92 1.34(2) . ?
C87 C88 1.45(3) . ?
C88 C89 1.41(2) . ?
C89 C90 1.45(2) . ?
C90 C91 1.41(2) . ?
C91 C92 1.35(2) . ?
C93 C95 1.411(15) . ?
C93 P3 1.785(18) . ?
C94 C96 1.43(2) . ?
C94 P4 1.831(16) . ?
C95 C100 1.36(2) . ?
C95 C96 1.39(2) . ?
C96 C97 1.51(3) . ?
C97 C98 1.40(3) . ?
C98 C99 1.41(3) . ?
C99 C100 1.49(3) . ?
C101 O24 1.472(16) . ?
C102 O25 1.50(2) . ?
C1S N1S 1.474(15) . ?
C2S N1S 1.466(15) . ?
C3S N1S 1.450(15) . ?
C4S N1S 1.441(15) . ?
C9S N3S 1.461(14) . ?
C10S N3S 1.488(14) . ?
C11S N3S 1.470(14) . ?
C12S N3S 1.471(13) . ?
N1 N2 1.201(14) . ?
N3 N4 1.09(2) . ?
O1 P3 1.522(12) . ?
O1 V17 1.976(13) . ?
O2 P3 1.551(11) . ?
O2 V23 2.018(11) . ?
O3 V23 1.600(11) . ?
O4 V23 1.984(11) . ?
O4 V22 1.971(11) . ?
O5 V22 1.919(15) . ?
O5 V23 1.956(15) . ?
O6 V22 1.587(11) . ?
O7 V22 2.054(11) . ?
O8 V22 1.986(13) . ?
O8 V9 2.004(14) . ?
O9 V9 2.024(11) . ?
O10 V9 1.597(11) . ?
O11 V9 1.957(12) . ?
O11 V6 1.981(10) . ?
O12 V9 1.937(13) . ?
O12 V6 1.983(14) . ?
O13 V6 1.609(11) . ?
O14 V6 2.076(14) . ?
O15 V11 1.961(12) . ?
O15 V6 1.992(11) . ?
O16 V11 2.032(13) . ?
O17 V11 1.602(10) . ?
O18 V11 1.977(11) . ?
O18 V17 1.970(12) . ?
O19 V17 1.983(13) . ?
O19 V11 2.017(13) . ?
O20 V17 1.595(10) . ?
O21 P4 1.506(10) . ?
O21 V23 2.258(12) . ?
O21 V17 2.287(10) . ?
O22 P4 1.527(11) . ?
O22 V22 2.226(12) . ?
O22 V9 2.219(10) . ?
O23 P4 1.496(11) . ?
O23 V11 2.225(11) . ?
O23 V6 2.210(12) . ?
O24 V18 1.949(10) . ?
O24 V21 1.999(10) . ?
O25 V21 1.961(11) . ?
O25 V18 1.974(10) . ?
O26 V18 1.624(8) . ?
O27 P8 1.522(12) . ?
O27 V18 1.911(13) . ?
O28 V21 1.612(10) . ?
O29 P6 1.561(10) . ?
O29 V21 1.940(11) . ?
O30 P2 1.518(12) . ?
O30 V8 1.979(12) . ?
O31 P2 1.563(10) . ?
O31 V7 2.004(11) . ?
O32 P2 1.560(10) . ?
O32 V21 1.926(10) . ?
O33 P3 1.574(12) . ?
O33 V18 1.916(12) . ?
O34 V8 1.592(10) . ?
O35 V3 1.949(11) . ?
O35 V8 1.967(12) . ?
O36 V8 2.000(12) . ?
O36 V3 1.987(12) . ?
O37 V3 1.587(9) . ?
O38 V3 2.018(13) . ?
O39 V7 2.011(12) . ?
O39 V8 2.023(12) . ?
O40 P1 1.523(11) . ?
O40 V8 2.241(10) . ?
O40 V7 2.257(11) . ?
O41 V7 1.590(11) . ?
O42 V15 1.963(11) . ?
O42 V7 1.970(11) . ?
O43 V15 1.987(13) . ?
O43 V7 1.997(11) . ?
O44 V15 1.592(11) . ?
O45 V15 2.032(12) . ?
O46 P1 1.520(10) . ?
O46 V20 2.197(10) . ?
O46 V15 2.225(11) . ?
O47 P1 1.523(10) . ?
O47 V2 2.210(10) . ?
O47 V3 2.250(9) . ?
O48 V2 1.975(11) . ?
O48 V3 2.004(11) . ?
O49 V2 2.083(13) . ?
O50 V2 1.607(10) . ?
O51 V2 1.985(15) . ?
O51 V20 1.980(11) . ?
O52 V20 1.986(11) . ?
O52 V2 1.983(11) . ?
O53 V20 1.632(10) . ?
O54 V20 2.055(11) . ?
O55 V20 1.955(12) . ?
O55 V15 2.036(12) . ?
O56 V25 1.920(14) . ?
O56 V26 1.972(13) . ?
O57 V26 1.982(15) . ?
O57 V25 1.982(13) . ?
O58 V25 1.627(11) . ?
O59 V25 2.008(14) . ?
O60 V24 2.066(15) . ?
O61 V24 1.947(14) . ?
O61 V25 1.969(15) . ?
O62 P7 1.514(12) . ?
O62 V24 2.201(12) . ?
O62 V25 2.246(12) . ?
O63 V24 1.584(11) . ?
O64 V24 1.962(12) . ?
O64 V12 1.976(12) . ?
O65 V24 1.982(13) . ?
O65 V12 1.966(12) . ?
O66 V12 1.992(14) . ?
O67 V12 1.597(10) . ?
O68 P7 1.529(11) . ?
O68 V16 2.197(12) . ?
O68 V12 2.200(10) . ?
O69 V16 2.030(12) . ?
O69 V12 2.008(12) . ?
O70 V16 2.008(13) . ?
O71 V16 1.618(10) . ?
O72 V19 1.933(12) . ?
O72 V16 2.013(11) . ?
O73 V19 1.984(12) . ?
O73 V16 1.986(12) . ?
O74 V19 1.604(12) . ?
O75 P8 1.585(11) . ?
O75 V19 2.036(12) . ?
O76 P8 1.384(12) . ?
O76 V26 2.101(13) . ?
O77 V26 1.612(11) . ?
O78 V26 1.960(12) . ?
O78 V19 1.981(13) . ?
O79 V14 1.994(10) . ?
O79 V1 2.000(10) . ?
O80 V14 1.983(12) . ?
O80 V1 1.971(10) . ?
O81 V1 1.582(9) . ?
O82 V1 2.038(10) . ?
O83 V1 1.987(11) . ?
O83 V4 2.041(10) . ?
O84 P5 1.522(9) . ?
O84 V4 2.195(9) . ?
O84 V1 2.227(9) . ?
O85 P5 1.522(10) . ?
O85 V14 2.214(10) . ?
O85 V13 2.224(10) . ?
O86 P5 1.523(10) . ?
O86 V5 2.205(10) . ?
O86 V10 2.299(10) . ?
O87 V14 1.588(9) . ?
O88 V14 2.085(12) . ?
O89 V13 1.960(11) . ?
O89 V14 2.037(10) . ?
O90 V13 2.027(11) . ?
O91 V13 1.605(10) . ?
O92 V13 1.981(11) . ?
O92 V10 1.996(11) . ?
O93 V13 1.957(11) . ?
O93 V10 1.956(11) . ?
O94 V10 1.612(9) . ?
O95 P6 1.558(11) . ?
O95 V10 1.977(11) . ?
O96 P6 1.516(10) . ?
O96 V5 2.044(10) . ?
O98 V4 2.010(11) . ?
O99 V4 1.600(9) . ?
O100 V5 1.941(11) . ?
O100 V4 1.971(10) . ?
O101 V4 1.973(11) . ?
O101 V5 1.996(11) . ?
O102 V10 1.991(11) . ?
O102 V5 2.003(11) . ?
O103 V5 1.588(10) . ?
O104 V17 2.012(12) . ?
O104 V23 2.006(13) . ?
O105 P7 1.527(12) . ?
O105 V19 2.235(11) . ?
O105 V26 2.278(11) . ?
V1 V14 3.078(4) . ?
V2 V20 3.097(4) . ?
V3 V8 3.083(5) . ?
V4 V5 3.048(4) . ?
V6 V9 3.070(5) . ?
V7 V15 3.083(4) . ?
V10 V13 3.087(4) . ?
V11 V17 3.062(5) . ?
V12 V24 3.069(5) . ?
V16 V19 3.070(4) . ?
V22 V23 3.081(4) . ?
V25 V26 3.065(6) . ?
